data_4065570
loop_
_publ_author_name
'Sakamoto, Mayumi'
'Ohki, Yasuhiro'
'Tatsumi, Kazuyuki'

_publ_section_title
;
 Synthesis and Reactions of Coordinatively Unsaturated Half-Sandwich
 Rhodium and Iridium Complexes Having a 2,6-Dimesitylbenzenethiolate
 Ligand
;
_journal_issue 7
_journal_name_full Organometallics
_journal_page_first 1761
_journal_paper_doi 10.1021/om100006r
_journal_volume 29
_journal_year 2010
_chemical_formula_moiety 'C66 H52 B F24 Ir S '
_chemical_formula_sum 'C66 H52 B F24 Ir S'
_chemical_formula_weight 1536.19
_space_group_IT_number 2
_symmetry_cell_setting triclinic
_symmetry_Int_Tables_number 2
_symmetry_space_group_name_Hall '-P 1'
_symmetry_space_group_name_H-M 'P -1'
_cell_angle_alpha 89.267(7)
_cell_angle_beta 87.527(7)
_cell_angle_gamma 75.296(4)
_cell_formula_units_Z 2
_cell_length_a 13.265(3)
_cell_length_b 14.381(3)
_cell_length_c 17.235(3)
_cell_measurement_reflns_used 7334
_cell_measurement_temperature 173.1
_cell_measurement_theta_max 27.5
_cell_measurement_theta_min 3.1
_cell_volume 3177.2(11)
_computing_cell_refinement CrystalClear
_computing_data_collection CrystalClear
_computing_data_reduction CrystalStructure
_computing_publication_material 'CrystalStructure 3.8'
_computing_structure_refinement SHELXL
_computing_structure_solution 'DIRDIF99 (PATTY)'
_diffrn_detector_area_resol_mean 7.31
_diffrn_measured_fraction_theta_full 0.956
_diffrn_measured_fraction_theta_max 0.956
_diffrn_measurement_device_type 'Rigaku Mercury'
_diffrn_measurement_method \w
_diffrn_radiation_type 'Mo K\a'
_diffrn_radiation_wavelength 0.71070
_diffrn_reflns_av_R_equivalents 0.086
_diffrn_reflns_limit_h_max 17
_diffrn_reflns_limit_h_min -17
_diffrn_reflns_limit_k_max 18
_diffrn_reflns_limit_k_min -18
_diffrn_reflns_limit_l_max 22
_diffrn_reflns_limit_l_min -18
_diffrn_reflns_number 25274
_diffrn_reflns_theta_full 27.48
_diffrn_reflns_theta_max 27.48
_exptl_absorpt_coefficient_mu 2.251
_exptl_absorpt_correction_T_max 0.798
_exptl_absorpt_correction_T_min 0.550
_exptl_absorpt_correction_type multi-scan
_exptl_absorpt_process_details 'Jacobson, R. (1998) Private communication'
_exptl_crystal_colour green
_exptl_crystal_density_diffrn 1.606
_exptl_crystal_density_method 'not measured'
_exptl_crystal_description block
_exptl_crystal_F_000 1524.00
_exptl_crystal_size_max 0.20
_exptl_crystal_size_mid 0.10
_exptl_crystal_size_min 0.10
_refine_diff_density_max 1.67
_refine_diff_density_min -2.14
_refine_ls_extinction_method none
_refine_ls_goodness_of_fit_ref 0.916
_refine_ls_hydrogen_treatment refall
_refine_ls_number_parameters 830
_refine_ls_number_reflns 13941
_refine_ls_R_factor_gt 0.0631
_refine_ls_shift/su_max 0.0010
_refine_ls_structure_factor_coef Fsqd
_refine_ls_weighting_details 'w = 1/[\s^2^(Fo^2^)+(0.0376P)^2^+0.0000P] where P=(Fo^2^+2Fc^2^)/3'
_refine_ls_weighting_scheme calc
_refine_ls_wR_factor_ref 0.1488
_reflns_number_gt 9806
_reflns_number_total 13941
_reflns_threshold_expression F^2^>2.0\s(F^2^)
_cod_data_source_file om100006r_si_001.cif
_cod_data_source_block '__saka58-071109'
_cod_original_cell_volume 3177.1(11)
_cod_original_formula_sum 'C66 H52 B F24 Ir S '
_cod_database_code 4065570

loop_
_symmetry_equiv_pos_site_id
_symmetry_equiv_pos_as_xyz
1 +X,+Y,+Z
2 -X,-Y,-Z

loop_
_atom_site_label
_atom_site_type_symbol
_atom_site_fract_x
_atom_site_fract_y
_atom_site_fract_z
_atom_site_U_iso_or_equiv
_atom_site_adp_type
_atom_site_occupancy
_atom_site_symmetry_multiplicity
_atom_site_calc_flag
_atom_site_refinement_flags
Ir(1) Ir 0.15120(2) 0.151036(18) 0.259892(14) 0.02969(10) Uani 1.00 1 d .
S(1) S 0.03581(14) 0.06452(13) 0.24476(12) 0.0408(4) Uani 1.00 1 d .
F(1) F 0.2094(3) 0.3966(3) 0.9687(2) 0.0603(12) Uani 1.00 1 d .
F(2) F 0.1328(3) 0.5089(4) 0.8958(3) 0.0795(16) Uani 1.00 1 d .
F(3) F 0.1752(4) 0.5396(4) 1.0093(3) 0.094(2) Uani 1.00 1 d .
F(4) F 0.6075(3) 0.6181(3) 0.9228(2) 0.0501(11) Uani 1.00 1 d .
F(5) F 0.4733(3) 0.7234(3) 0.8860(2) 0.0579(13) Uani 1.00 1 d .
F(6) F 0.4796(3) 0.6718(3) 1.0035(2) 0.0597(13) Uani 1.00 1 d .
F(7) F 0.9015(3) 0.1430(3) 0.8907(2) 0.0536(12) Uani 1.00 1 d .
F(8) F 0.9165(3) 0.2851(3) 0.9040(2) 0.0655(14) Uani 1.00 1 d .
F(9) F 0.7816(3) 0.2468(3) 0.9520(2) 0.0622(13) Uani 1.00 1 d .
F(10) F 0.9275(6) 0.1597(6) 0.5989(4) 0.030(2) Uiso 0.50 1 d P
F(11) F 0.9512(8) 0.1822(8) 0.6042(6) 0.055(3) Uiso 0.50 1 d P
F(12) F 0.9384(7) 0.3106(7) 0.6006(5) 0.044(2) Uiso 0.50 1 d P
F(13) F 0.9015(10) 0.3281(9) 0.5807(7) 0.077(3) Uiso 0.50 1 d P
F(14) F 0.8158(7) 0.2756(7) 0.5411(5) 0.046(2) Uiso 0.50 1 d P
F(15) F 0.8055(7) 0.2395(7) 0.5424(5) 0.042(2) Uiso 0.50 1 d P
F(16) F 0.4370(4) 0.7275(3) 0.6171(2) 0.0782(17) Uani 1.00 1 d .
F(17) F 0.5759(4) 0.6400(3) 0.5678(2) 0.0622(13) Uani 1.00 1 d .
F(18) F 0.4446(4) 0.6873(3) 0.4974(2) 0.0716(16) Uani 1.00 1 d .
F(19) F 0.1328(6) 0.4731(6) 0.6145(5) 0.039(2) Uiso 0.50 1 d P
F(20) F 0.1355(9) 0.4935(8) 0.5825(7) 0.069(3) Uiso 0.50 1 d P
F(21) F 0.1743(7) 0.5114(6) 0.4989(5) 0.045(2) Uiso 0.50 1 d P
F(22) F 0.2089(8) 0.4824(8) 0.4739(6) 0.064(3) Uiso 0.50 1 d P
F(23) F 0.2399(7) 0.3644(7) 0.5283(5) 0.045(2) Uiso 0.50 1 d P
F(24) F 0.2172(7) 0.3586(6) 0.5524(5) 0.038(2) Uiso 0.50 1 d P
F(25) F 0.3338(3) 0.1461(4) 0.9444(2) 0.0662(14) Uani 1.00 1 d .
F(26) F 0.4970(3) 0.0830(3) 0.9516(2) 0.0652(15) Uani 1.00 1 d .
F(27) F 0.3984(4) 0.0018(3) 0.9054(2) 0.0688(15) Uani 1.00 1 d .
F(28) F 0.5410(7) 0.0445(7) 0.5774(5) 0.044(2) Uiso 0.50 1 d P
F(29) F 0.5189(7) 0.0819(6) 0.5572(5) 0.041(2) Uiso 0.50 1 d P
F(30) F 0.3727(7) 0.1000(7) 0.5739(5) 0.039(2) Uiso 0.50 1 d P
F(31) F 0.3647(8) 0.0730(7) 0.5892(6) 0.047(2) Uiso 0.50 1 d P
F(32) F 0.4948(8) -0.0339(7) 0.6211(5) 0.062(2) Uiso 0.50 1 d P
F(33) F 0.4419(7) -0.0337(6) 0.6366(4) 0.042(2) Uiso 0.50 1 d P
C(1) C 0.2788(6) 0.1403(6) 0.3393(4) 0.0456(19) Uani 1.00 1 d .
C(2) C 0.3083(5) 0.1835(5) 0.2715(4) 0.0370(16) Uani 1.00 1 d .
C(3) C 0.3078(5) 0.1213(4) 0.2090(4) 0.0338(15) Uani 1.00 1 d .
C(4) C 0.2833(5) 0.0346(5) 0.2417(4) 0.0429(19) Uani 1.00 1 d .
C(5) C 0.2626(6) 0.0474(5) 0.3200(4) 0.0451(19) Uani 1.00 1 d .
C(6) C 0.2675(7) 0.1850(7) 0.4189(4) 0.076(3) Uani 1.00 1 d .
C(7) C 0.3425(6) 0.2771(5) 0.2660(4) 0.052(2) Uani 1.00 1 d .
C(8) C 0.3366(6) 0.1374(6) 0.1265(4) 0.056(2) Uani 1.00 1 d .
C(9) C 0.2851(6) -0.0532(5) 0.1958(6) 0.074(3) Uani 1.00 1 d .
C(10) C 0.2372(7) -0.0238(7) 0.3769(5) 0.081(3) Uani 1.00 1 d .
C(11) C -0.0860(5) 0.1485(5) 0.2385(4) 0.0372(16) Uani 1.00 1 d .
C(12) C -0.1772(5) 0.1169(5) 0.2336(4) 0.0426(18) Uani 1.00 1 d .
C(13) C -0.2704(6) 0.1863(6) 0.2292(5) 0.056(2) Uani 1.00 1 d .
C(14) C -0.2749(6) 0.2844(6) 0.2322(5) 0.061(2) Uani 1.00 1 d .
C(15) C -0.1821(5) 0.3133(5) 0.2353(4) 0.049(2) Uani 1.00 1 d .
C(16) C -0.0875(5) 0.2454(5) 0.2387(4) 0.0398(17) Uani 1.00 1 d .
C(17) C -0.1702(5) 0.0112(6) 0.2345(4) 0.0452(19) Uani 1.00 1 d .
C(18) C -0.1562(6) -0.0393(6) 0.1632(5) 0.052(2) Uani 1.00 1 d .
C(19) C -0.1495(6) -0.1368(7) 0.1653(5) 0.058(2) Uani 1.00 1 d .
C(20) C -0.1508(6) -0.1871(6) 0.2355(5) 0.056(2) Uani 1.00 1 d .
C(21) C -0.1594(6) -0.1373(6) 0.3031(5) 0.052(2) Uani 1.00 1 d .
C(22) C -0.1704(5) -0.0380(6) 0.3037(5) 0.051(2) Uani 1.00 1 d .
C(23) C -0.1508(6) 0.0098(7) 0.0873(4) 0.069(2) Uani 1.00 1 d .
C(24) C -0.1407(7) -0.2934(6) 0.2351(5) 0.075(3) Uani 1.00 1 d .
C(25) C -0.1763(7) 0.0134(6) 0.3810(4) 0.067(2) Uani 1.00 1 d .
C(26) C 0.0114(5) 0.2758(4) 0.2429(3) 0.0329(15) Uani 1.00 1 d .
C(27) C 0.0313(6) 0.3146(5) 0.3158(4) 0.0441(18) Uani 1.00 1 d .
C(28) C 0.0848(6) 0.3874(5) 0.3137(5) 0.054(2) Uani 1.00 1 d .
C(29) C 0.1182(6) 0.4208(5) 0.2453(5) 0.058(2) Uani 1.00 1 d .
C(30) C 0.1097(6) 0.3756(5) 0.1765(4) 0.050(2) Uani 1.00 1 d .
C(31) C 0.0578(5) 0.3037(5) 0.1742(4) 0.0404(17) Uani 1.00 1 d .
C(32) C -0.0193(6) 0.2900(6) 0.3900(4) 0.061(2) Uani 1.00 1 d .
C(33) C 0.1695(8) 0.5019(6) 0.2466(6) 0.096(3) Uani 1.00 1 d .
C(34) C 0.0365(6) 0.2673(6) 0.0958(4) 0.060(2) Uani 1.00 1 d .
C(35) C 0.4559(4) 0.4317(4) 0.8204(3) 0.0254(13) Uani 1.00 1 d .
C(36) C 0.3580(4) 0.4329(4) 0.8544(3) 0.0292(14) Uani 1.00 1 d .
C(37) C 0.3099(5) 0.4949(4) 0.9136(3) 0.0311(14) Uani 1.00 1 d .
C(38) C 0.3581(5) 0.5633(5) 0.9407(3) 0.0361(16) Uani 1.00 1 d .
C(39) C 0.4541(5) 0.5656(4) 0.9067(3) 0.0279(14) Uani 1.00 1 d .
C(40) C 0.5003(5) 0.5018(4) 0.8493(3) 0.0290(14) Uani 1.00 1 d .
C(41) C 0.2091(6) 0.4859(5) 0.9467(4) 0.0469(19) Uani 1.00 1 d .
C(42) C 0.5026(6) 0.6449(5) 0.9306(4) 0.0376(16) Uani 1.00 1 d .
C(43) C 0.6338(4) 0.3311(4) 0.7464(3) 0.0253(13) Uani 1.00 1 d .
C(44) C 0.6872(4) 0.3054(4) 0.8158(3) 0.0246(13) Uani 1.00 1 d .
C(45) C 0.7936(5) 0.2638(4) 0.8158(3) 0.0274(13) Uani 1.00 1 d .
C(46) C 0.8520(5) 0.2456(4) 0.7470(3) 0.0313(15) Uani 1.00 1 d .
C(47) C 0.8031(5) 0.2715(4) 0.6781(3) 0.0295(14) Uani 1.00 1 d .
C(48) C 0.6964(4) 0.3130(4) 0.6777(3) 0.0265(13) Uani 1.00 1 d .
C(49) C 0.8460(5) 0.2342(5) 0.8900(4) 0.0390(17) Uani 1.00 1 d .
C(50) C 0.8668(5) 0.2544(5) 0.6035(4) 0.0447(18) Uani 1.00 1 d .
C(51) C 0.4556(4) 0.4265(4) 0.6735(3) 0.0234(12) Uani 1.00 1 d .
C(52) C 0.4892(5) 0.5056(4) 0.6455(3) 0.0289(14) Uani 1.00 1 d .
C(53) C 0.4376(5) 0.5679(4) 0.5919(3) 0.0304(14) Uani 1.00 1 d .
C(54) C 0.3477(5) 0.5534(4) 0.5588(3) 0.0369(16) Uani 1.00 1 d .
C(55) C 0.3142(5) 0.4748(4) 0.5847(3) 0.0338(15) Uani 1.00 1 d .
C(56) C 0.3649(5) 0.4136(4) 0.6411(3) 0.0315(15) Uani 1.00 1 d .
C(57) C 0.4711(6) 0.6546(5) 0.5682(4) 0.0443(18) Uani 1.00 1 d .
C(58) C 0.2154(6) 0.4559(6) 0.5534(5) 0.056(2) Uani 1.00 1 d .
C(59) C 0.4766(4) 0.2586(4) 0.7529(3) 0.0267(13) Uani 1.00 1 d .
C(60) C 0.4557(4) 0.2164(4) 0.8230(3) 0.0300(14) Uani 1.00 1 d .
C(61) C 0.4349(5) 0.1269(5) 0.8273(4) 0.0337(15) Uani 1.00 1 d .
C(62) C 0.4326(5) 0.0751(4) 0.7614(4) 0.0341(15) Uani 1.00 1 d .
C(63) C 0.4561(5) 0.1121(4) 0.6915(3) 0.0296(14) Uani 1.00 1 d .
C(64) C 0.4770(4) 0.2018(4) 0.6867(3) 0.0275(13) Uani 1.00 1 d .
C(65) C 0.4129(6) 0.0909(6) 0.9070(4) 0.049(2) Uani 1.00 1 d .
C(66) C 0.4557(6) 0.0588(5) 0.6161(4) 0.0461(19) Uani 1.00 1 d .
B(1) B 0.5065(5) 0.3624(5) 0.7481(4) 0.0246(15) Uani 1.00 1 d .
H(1) H 0.3193 0.1454 0.4525 0.091 Uiso 1.00 1 c R
H(2) H 0.1973 0.1890 0.4410 0.091 Uiso 1.00 1 c R
H(3) H 0.2788 0.2497 0.4147 0.091 Uiso 1.00 1 c R
H(4) H 0.4016 0.2729 0.2993 0.063 Uiso 1.00 1 c R
H(5) H 0.2844 0.3307 0.2831 0.063 Uiso 1.00 1 c R
H(6) H 0.3636 0.2878 0.2121 0.063 Uiso 1.00 1 c R
H(7) H 0.2846 0.1921 0.1057 0.067 Uiso 1.00 1 c R
H(8) H 0.3388 0.0797 0.0962 0.067 Uiso 1.00 1 c R
H(9) H 0.4053 0.1512 0.1233 0.067 Uiso 1.00 1 c R
H(10) H 0.2344 -0.0366 0.1549 0.088 Uiso 1.00 1 c R
H(11) H 0.2670 -0.1019 0.2302 0.088 Uiso 1.00 1 c R
H(12) H 0.3550 -0.0788 0.1722 0.088 Uiso 1.00 1 c R
H(13) H 0.1729 -0.0398 0.3625 0.097 Uiso 1.00 1 c R
H(14) H 0.2274 0.0041 0.4291 0.097 Uiso 1.00 1 c R
H(15) H 0.2945 -0.0822 0.3762 0.097 Uiso 1.00 1 c R
H(16) H -0.3330 0.1669 0.2239 0.067 Uiso 1.00 1 c R
H(17) H -0.3402 0.3309 0.2322 0.073 Uiso 1.00 1 c R
H(18) H -0.1840 0.3798 0.2351 0.059 Uiso 1.00 1 c R
H(19) H -0.1437 -0.1708 0.1177 0.070 Uiso 1.00 1 c R
H(20) H -0.1578 -0.1709 0.3511 0.062 Uiso 1.00 1 c R
H(21) H -0.2209 0.0314 0.0673 0.082 Uiso 1.00 1 c R
H(22) H -0.1058 -0.0351 0.0504 0.082 Uiso 1.00 1 c R
H(23) H -0.1219 0.0653 0.0942 0.082 Uiso 1.00 1 c R
H(24) H -0.0667 -0.3278 0.2351 0.090 Uiso 1.00 1 c R
H(25) H -0.1717 -0.3106 0.1885 0.090 Uiso 1.00 1 c R
H(26) H -0.1770 -0.3113 0.2814 0.090 Uiso 1.00 1 c R
H(27) H -0.1056 0.0113 0.3968 0.080 Uiso 1.00 1 c R
H(28) H -0.2112 -0.0184 0.4206 0.080 Uiso 1.00 1 c R
H(29) H -0.2159 0.0805 0.3755 0.080 Uiso 1.00 1 c R
H(30) H 0.0982 0.4141 0.3612 0.065 Uiso 1.00 1 c R
H(31) H 0.1400 0.3943 0.1299 0.060 Uiso 1.00 1 c R
H(32) H -0.0324 0.2263 0.3854 0.073 Uiso 1.00 1 c R
H(33) H -0.0856 0.3379 0.4002 0.073 Uiso 1.00 1 c R
H(34) H 0.0269 0.2897 0.4329 0.073 Uiso 1.00 1 c R
H(35) H 0.2200 0.4959 0.2025 0.115 Uiso 1.00 1 c R
H(36) H 0.2057 0.5000 0.2952 0.115 Uiso 1.00 1 c R
H(37) H 0.1166 0.5631 0.2428 0.115 Uiso 1.00 1 c R
H(38) H 0.0886 0.2071 0.0833 0.072 Uiso 1.00 1 c R
H(39) H 0.0404 0.3154 0.0557 0.072 Uiso 1.00 1 c R
H(40) H -0.0333 0.2558 0.0976 0.072 Uiso 1.00 1 c R
H(41) H 0.3223 0.3887 0.8358 0.035 Uiso 1.00 1 c R
H(42) H 0.3262 0.6068 0.9810 0.043 Uiso 1.00 1 c R
H(43) H 0.5663 0.5056 0.8278 0.035 Uiso 1.00 1 c R
H(44) H 0.6489 0.3171 0.8641 0.030 Uiso 1.00 1 c R
H(45) H 0.9246 0.2158 0.7470 0.038 Uiso 1.00 1 c R
H(46) H 0.6647 0.3296 0.6293 0.032 Uiso 1.00 1 c R
H(47) H 0.5512 0.5163 0.6648 0.035 Uiso 1.00 1 c R
H(48) H 0.3118 0.5957 0.5205 0.044 Uiso 1.00 1 c R
H(49) H 0.3377 0.3615 0.6584 0.038 Uiso 1.00 1 c R
H(50) H 0.4558 0.2506 0.8698 0.036 Uiso 1.00 1 c R
H(51) H 0.4152 0.0150 0.7642 0.041 Uiso 1.00 1 c R
H(52) H 0.4920 0.2259 0.6371 0.033 Uiso 1.00 1 c R

loop_
_atom_site_aniso_label
_atom_site_aniso_U_11
_atom_site_aniso_U_22
_atom_site_aniso_U_33
_atom_site_aniso_U_12
_atom_site_aniso_U_13
_atom_site_aniso_U_23
Ir(1) 0.03082(16) 0.02334(15) 0.03589(17) -0.00855(11) -0.00125(12) -0.00297(11)
S(1) 0.0287(9) 0.0252(9) 0.0698(13) -0.0083(7) -0.0072(8) -0.0042(8)
F(1) 0.054(2) 0.048(2) 0.080(3) -0.019(2) 0.023(2) 0.001(2)
F(2) 0.033(2) 0.091(4) 0.110(4) -0.008(2) 0.002(2) 0.018(3)
F(3) 0.091(4) 0.092(4) 0.106(4) -0.048(3) 0.069(3) -0.062(3)
F(4) 0.048(2) 0.047(2) 0.063(2) -0.024(2) -0.006(2) -0.012(2)
F(5) 0.084(3) 0.029(2) 0.069(3) -0.023(2) -0.030(2) 0.006(2)
F(6) 0.091(3) 0.059(3) 0.040(2) -0.039(2) 0.008(2) -0.025(2)
F(7) 0.063(3) 0.037(2) 0.048(2) 0.015(2) -0.024(2) -0.003(2)
F(8) 0.072(3) 0.063(3) 0.067(3) -0.021(2) -0.030(2) -0.016(2)
F(9) 0.056(2) 0.083(3) 0.029(2) 0.018(2) -0.006(2) -0.000(2)
F(16) 0.141(5) 0.029(2) 0.067(3) -0.030(3) 0.034(3) -0.015(2)
F(17) 0.081(3) 0.057(3) 0.061(3) -0.039(3) -0.005(2) 0.008(2)
F(18) 0.118(4) 0.066(3) 0.045(2) -0.048(3) -0.025(2) 0.030(2)
F(25) 0.056(3) 0.091(4) 0.048(2) -0.013(2) 0.007(2) 0.014(2)
F(26) 0.069(3) 0.084(3) 0.059(3) -0.044(3) -0.039(2) 0.040(2)
F(27) 0.087(3) 0.067(3) 0.071(3) -0.051(3) -0.024(2) 0.031(2)
C(1) 0.046(4) 0.058(5) 0.037(4) -0.019(4) -0.018(3) 0.010(3)
C(2) 0.027(3) 0.044(4) 0.048(4) -0.022(3) -0.005(3) -0.004(3)
C(3) 0.031(3) 0.024(3) 0.049(4) -0.013(2) -0.001(3) -0.006(3)
C(4) 0.019(3) 0.030(3) 0.077(5) -0.001(2) -0.000(3) -0.009(3)
C(5) 0.045(4) 0.039(4) 0.056(5) -0.015(3) -0.025(4) 0.013(3)
C(6) 0.087(7) 0.117(9) 0.038(5) -0.051(7) -0.019(4) -0.002(5)
C(7) 0.055(5) 0.044(4) 0.069(5) -0.032(4) -0.004(4) -0.012(4)
C(8) 0.056(5) 0.065(6) 0.052(5) -0.025(4) 0.006(4) -0.022(4)
C(9) 0.034(4) 0.032(4) 0.157(9) -0.012(3) 0.014(5) -0.041(5)
C(10) 0.064(6) 0.076(7) 0.104(8) -0.020(5) -0.027(6) 0.044(6)
C(11) 0.028(3) 0.033(3) 0.050(4) -0.005(3) -0.007(3) 0.000(3)
C(12) 0.024(3) 0.056(5) 0.051(4) -0.016(3) 0.003(3) 0.005(3)
C(13) 0.028(4) 0.048(5) 0.092(6) -0.007(3) -0.009(4) 0.010(4)
C(14) 0.030(4) 0.068(6) 0.073(6) 0.006(4) 0.001(4) 0.007(4)
C(15) 0.036(4) 0.034(4) 0.069(5) 0.005(3) 0.003(3) 0.009(3)
C(16) 0.037(4) 0.039(4) 0.040(4) -0.004(3) -0.003(3) 0.005(3)
C(17) 0.027(3) 0.057(5) 0.055(5) -0.015(3) -0.012(3) 0.004(4)
C(18) 0.039(4) 0.059(5) 0.062(5) -0.020(4) -0.012(4) 0.002(4)
C(19) 0.037(4) 0.078(7) 0.066(6) -0.024(4) -0.010(4) -0.013(5)
C(20) 0.035(4) 0.051(5) 0.087(7) -0.022(4) -0.004(4) -0.009(5)
C(21) 0.047(4) 0.049(5) 0.069(5) -0.029(4) -0.007(4) 0.013(4)
C(22) 0.033(4) 0.045(4) 0.078(6) -0.015(3) -0.009(4) -0.002(4)
C(23) 0.055(5) 0.094(8) 0.061(6) -0.025(5) -0.000(4) -0.005(5)
C(24) 0.069(6) 0.052(6) 0.114(8) -0.032(5) -0.009(6) -0.002(5)
C(25) 0.076(6) 0.071(6) 0.067(6) -0.043(5) -0.017(5) 0.008(5)
C(26) 0.039(3) 0.023(3) 0.035(3) -0.006(3) 0.004(3) -0.001(2)
C(27) 0.049(4) 0.036(4) 0.048(4) -0.013(3) 0.008(3) -0.001(3)
C(28) 0.075(6) 0.026(4) 0.065(5) -0.019(4) 0.005(4) -0.014(3)
C(29) 0.064(5) 0.017(3) 0.096(7) -0.019(3) 0.009(5) 0.001(4)
C(30) 0.061(5) 0.033(4) 0.056(5) -0.012(3) 0.005(4) 0.014(3)
C(31) 0.045(4) 0.041(4) 0.036(4) -0.014(3) 0.001(3) -0.001(3)
C(32) 0.078(6) 0.062(5) 0.045(4) -0.021(5) 0.019(4) -0.019(4)
C(33) 0.115(9) 0.047(6) 0.139(10) -0.048(6) -0.002(7) 0.011(6)
C(34) 0.068(6) 0.067(6) 0.045(4) -0.017(5) -0.003(4) 0.001(4)
C(35) 0.023(3) 0.021(3) 0.033(3) -0.009(2) -0.001(2) -0.003(2)
C(36) 0.029(3) 0.021(3) 0.035(3) 0.001(2) -0.007(2) -0.003(2)
C(37) 0.034(3) 0.026(3) 0.032(3) -0.006(2) 0.006(2) 0.000(2)
C(38) 0.044(4) 0.039(4) 0.025(3) -0.008(3) 0.002(3) -0.005(2)
C(39) 0.034(3) 0.027(3) 0.025(3) -0.012(2) -0.004(2) -0.004(2)
C(40) 0.030(3) 0.026(3) 0.029(3) -0.003(2) -0.004(2) 0.000(2)
C(41) 0.043(4) 0.036(4) 0.060(5) -0.008(3) 0.010(3) -0.011(3)
C(42) 0.052(4) 0.029(3) 0.033(4) -0.011(3) -0.006(3) -0.002(3)
C(43) 0.029(3) 0.013(2) 0.037(3) -0.009(2) -0.005(2) -0.002(2)
C(44) 0.033(3) 0.018(2) 0.023(3) -0.007(2) -0.000(2) -0.000(2)
C(45) 0.032(3) 0.019(3) 0.030(3) -0.003(2) -0.004(2) -0.006(2)
C(46) 0.026(3) 0.031(3) 0.037(3) -0.008(2) 0.002(2) -0.006(2)
C(47) 0.034(3) 0.024(3) 0.031(3) -0.006(2) -0.003(2) 0.000(2)
C(48) 0.026(3) 0.021(3) 0.031(3) -0.003(2) -0.002(2) -0.001(2)
C(49) 0.039(4) 0.032(3) 0.044(4) -0.004(3) -0.010(3) -0.009(3)
C(50) 0.038(4) 0.047(4) 0.044(4) -0.001(3) 0.001(3) 0.004(3)
C(51) 0.023(3) 0.023(3) 0.025(3) -0.006(2) -0.002(2) -0.002(2)
C(52) 0.033(3) 0.023(3) 0.030(3) -0.005(2) -0.005(2) -0.004(2)
C(53) 0.040(3) 0.029(3) 0.024(3) -0.010(3) -0.003(2) -0.004(2)
C(54) 0.051(4) 0.024(3) 0.029(3) 0.004(3) -0.010(3) 0.002(2)
C(55) 0.041(4) 0.021(3) 0.039(4) -0.003(2) -0.015(3) -0.002(2)
C(56) 0.035(3) 0.025(3) 0.032(3) -0.003(2) -0.010(2) 0.001(2)
C(57) 0.066(5) 0.032(4) 0.032(4) -0.007(3) -0.004(3) 0.002(3)
C(58) 0.053(5) 0.042(4) 0.067(6) 0.003(4) -0.022(4) 0.002(4)
C(59) 0.027(3) 0.028(3) 0.025(3) -0.005(2) -0.006(2) -0.003(2)
C(60) 0.028(3) 0.029(3) 0.034(3) -0.010(2) -0.002(2) -0.004(2)
C(61) 0.026(3) 0.036(3) 0.041(4) -0.009(3) -0.011(3) 0.012(3)
C(62) 0.032(3) 0.029(3) 0.045(4) -0.012(3) -0.013(3) -0.002(3)
C(63) 0.030(3) 0.020(3) 0.038(3) -0.005(2) -0.006(2) -0.003(2)
C(64) 0.030(3) 0.023(3) 0.028(3) -0.003(2) -0.006(2) -0.000(2)
C(65) 0.051(5) 0.050(5) 0.052(5) -0.023(4) -0.016(4) 0.020(4)
C(66) 0.049(4) 0.034(4) 0.060(5) -0.014(3) -0.021(4) -0.006(3)
B(1) 0.028(3) 0.025(3) 0.024(3) -0.012(3) -0.005(2) -0.000(2)

loop_
_atom_type_symbol
_atom_type_description
_atom_type_scat_dispersion_real
_atom_type_scat_dispersion_imag
_atom_type_scat_source
C C 0.003 0.002
;
International Tables for Crystallography
(1992, Vol. C, Tables 4.2.6.8 and 6.1.1.4)
;
H H 0.000 0.000
;
International Tables for Crystallography
(1992, Vol. C, Table 6.1.1.4)
;
Ir Ir -1.444 7.990
;
International Tables for Crystallography
(1992, Vol. C, Tables 4.2.6.8 and 6.1.1.4)
;
S S 0.125 0.123
;
International Tables for Crystallography
(1992, Vol. C, Tables 4.2.6.8 and 6.1.1.4)
;
F F 0.017 0.010
;
International Tables for Crystallography
(1992, Vol. C, Tables 4.2.6.8 and 6.1.1.4)
;
B B 0.001 0.001
;
International Tables for Crystallography
(1992, Vol. C, Tables 4.2.6.8 and 6.1.1.4)
;

loop_
_geom_angle_atom_site_label_1
_geom_angle_atom_site_label_2
_geom_angle_atom_site_label_3
_geom_angle
_geom_angle_publ_flag
S(1) Ir(1) C(1) 133.4(2) yes
S(1) Ir(1) C(2) 158.67(18) yes
S(1) Ir(1) C(3) 126.42(19) yes
S(1) Ir(1) C(4) 95.0(2) yes
S(1) Ir(1) C(5) 98.1(2) yes
S(1) Ir(1) C(26) 83.0(2) yes
C(1) Ir(1) C(2) 36.6(2) yes
C(1) Ir(1) C(3) 62.8(2) yes
C(1) Ir(1) C(4) 63.6(2) yes
C(1) Ir(1) C(5) 39.3(3) yes
C(1) Ir(1) C(26) 128.3(2) yes
C(2) Ir(1) C(3) 37.1(2) yes
C(2) Ir(1) C(4) 63.8(2) yes
C(2) Ir(1) C(5) 64.2(2) yes
C(2) Ir(1) C(26) 117.9(2) yes
C(3) Ir(1) C(4) 40.2(2) yes
C(3) Ir(1) C(5) 65.4(2) yes
C(3) Ir(1) C(26) 130.9(2) yes
C(4) Ir(1) C(5) 37.9(3) yes
C(4) Ir(1) C(26) 164.0(2) yes
C(5) Ir(1) C(26) 158.0(2) yes
Ir(1) S(1) C(11) 105.7(2) yes
F(11) F(10) C(50) 70.8(14) yes
F(10) F(11) C(50) 87.5(15) yes
F(13) F(12) C(50) 69.3(17) yes
F(12) F(13) F(14) 130(2) yes
F(12) F(13) C(50) 85.0(17) yes
F(14) F(13) C(50) 48.9(6) yes
F(13) F(14) F(15) 138.0(15) yes
F(13) F(14) C(50) 50.0(7) yes
F(15) F(14) C(50) 90.0(14) yes
F(14) F(15) C(50) 66.1(13) yes
F(20) F(19) C(58) 49.2(12) yes
F(19) F(20) F(21) 159.6(15) yes
F(19) F(20) C(58) 106.6(15) yes
F(21) F(20) C(58) 53.8(7) yes
F(20) F(21) F(22) 131.2(14) yes
F(20) F(21) C(58) 47.1(6) yes
F(22) F(21) C(58) 87.5(12) yes
F(21) F(22) C(58) 63.9(11) yes
F(24) F(23) C(58) 84.3(15) yes
F(23) F(24) C(58) 73.9(16) yes
F(29) F(28) F(32) 131.5(15) yes
F(29) F(28) C(66) 86.4(12) yes
F(32) F(28) C(66) 53.2(6) yes
F(28) F(29) C(66) 65.6(11) yes
F(31) F(30) C(66) 71.2(16) yes
F(30) F(31) C(66) 87.2(18) yes
F(28) F(32) F(33) 132.7(12) yes
F(28) F(32) C(66) 50.6(6) yes
F(33) F(32) C(66) 83.5(11) yes
F(32) F(33) C(66) 65.5(11) yes
Ir(1) C(1) C(2) 74.4(4) yes
Ir(1) C(1) C(5) 67.2(4) yes
Ir(1) C(1) C(6) 125.2(5) yes
C(2) C(1) C(5) 109.3(6) yes
C(2) C(1) C(6) 124.2(8) yes
C(5) C(1) C(6) 126.5(7) yes
Ir(1) C(2) C(1) 68.9(4) yes
Ir(1) C(2) C(3) 67.4(4) yes
Ir(1) C(2) C(7) 132.1(4) yes
C(1) C(2) C(3) 107.5(7) yes
C(1) C(2) C(7) 126.9(6) yes
C(3) C(2) C(7) 125.5(6) yes
Ir(1) C(3) C(2) 75.6(3) yes
Ir(1) C(3) C(4) 68.0(3) yes
Ir(1) C(3) C(8) 125.9(4) yes
C(2) C(3) C(4) 107.2(6) yes
C(2) C(3) C(8) 125.9(7) yes
C(4) C(3) C(8) 126.7(6) yes
Ir(1) C(4) C(3) 71.8(3) yes
Ir(1) C(4) C(5) 71.1(3) yes
Ir(1) C(4) C(9) 124.7(5) yes
C(3) C(4) C(5) 108.8(6) yes
C(3) C(4) C(9) 124.2(7) yes
C(5) C(4) C(9) 127.0(7) yes
Ir(1) C(5) C(1) 73.5(4) yes
Ir(1) C(5) C(4) 71.0(4) yes
Ir(1) C(5) C(10) 124.7(5) yes
C(1) C(5) C(4) 107.0(6) yes
C(1) C(5) C(10) 125.8(7) yes
C(4) C(5) C(10) 127.0(7) yes
S(1) C(11) C(12) 120.1(5) yes
S(1) C(11) C(16) 117.7(5) yes
C(12) C(11) C(16) 122.2(6) yes
C(11) C(12) C(13) 117.4(7) yes
C(11) C(12) C(17) 119.5(5) yes
C(13) C(12) C(17) 123.2(7) yes
C(12) C(13) C(14) 121.8(8) yes
C(13) C(14) C(15) 119.1(6) yes
C(14) C(15) C(16) 120.3(7) yes
C(11) C(16) C(15) 119.2(7) yes
C(11) C(16) C(26) 120.4(5) yes
C(15) C(16) C(26) 120.4(7) yes
C(12) C(17) C(18) 119.1(7) yes
C(12) C(17) C(22) 120.8(7) yes
C(18) C(17) C(22) 119.9(8) yes
C(17) C(18) C(19) 118.2(8) yes
C(17) C(18) C(23) 122.0(8) yes
C(19) C(18) C(23) 119.8(8) yes
C(18) C(19) C(20) 122.0(8) yes
C(19) C(20) C(21) 118.3(8) yes
C(19) C(20) C(24) 120.3(8) yes
C(21) C(20) C(24) 121.4(8) yes
C(20) C(21) C(22) 121.6(8) yes
C(17) C(22) C(21) 119.8(8) yes
C(17) C(22) C(25) 120.8(7) yes
C(21) C(22) C(25) 119.3(7) yes
Ir(1) C(26) C(16) 112.8(4) yes
Ir(1) C(26) C(27) 88.7(4) yes
Ir(1) C(26) C(31) 91.3(4) yes
C(16) C(26) C(27) 117.1(6) yes
C(16) C(26) C(31) 119.2(6) yes
C(27) C(26) C(31) 118.4(7) yes
C(26) C(27) C(28) 118.1(6) yes
C(26) C(27) C(32) 120.4(7) yes
C(28) C(27) C(32) 120.8(7) yes
C(27) C(28) C(29) 121.7(8) yes
C(28) C(29) C(30) 119.7(8) yes
C(28) C(29) C(33) 119.3(8) yes
C(30) C(29) C(33) 120.9(8) yes
C(29) C(30) C(31) 121.3(7) yes
C(26) C(31) C(30) 119.9(6) yes
C(26) C(31) C(34) 120.4(7) yes
C(30) C(31) C(34) 118.9(7) yes
C(36) C(35) C(40) 113.9(5) yes
C(36) C(35) B(1) 122.3(6) yes
C(40) C(35) B(1) 123.5(5) yes
C(35) C(36) C(37) 123.8(6) yes
C(36) C(37) C(38) 119.9(6) yes
C(36) C(37) C(41) 118.5(6) yes
C(38) C(37) C(41) 121.6(5) yes
C(37) C(38) C(39) 117.6(5) yes
C(38) C(39) C(40) 120.9(6) yes
C(38) C(39) C(42) 118.0(5) yes
C(40) C(39) C(42) 120.9(6) yes
C(35) C(40) C(39) 123.8(6) yes
F(1) C(41) F(2) 103.9(6) yes
F(1) C(41) F(3) 105.1(6) yes
F(1) C(41) C(37) 113.5(5) yes
F(2) C(41) F(3) 106.5(5) yes
F(2) C(41) C(37) 112.7(6) yes
F(3) C(41) C(37) 114.3(7) yes
F(4) C(42) F(5) 105.4(6) yes
F(4) C(42) F(6) 106.5(6) yes
F(4) C(42) C(39) 111.8(5) yes
F(5) C(42) F(6) 107.5(5) yes
F(5) C(42) C(39) 112.0(6) yes
F(6) C(42) C(39) 113.2(6) yes
C(44) C(43) C(48) 115.3(5) yes
C(44) C(43) B(1) 120.4(5) yes
C(48) C(43) B(1) 123.5(5) yes
C(43) C(44) C(45) 122.2(5) yes
C(44) C(45) C(46) 120.6(5) yes
C(44) C(45) C(49) 120.5(5) yes
C(46) C(45) C(49) 118.8(5) yes
C(45) C(46) C(47) 118.9(5) yes
C(46) C(47) C(48) 120.7(5) yes
C(46) C(47) C(50) 119.0(5) yes
C(48) C(47) C(50) 120.3(5) yes
C(43) C(48) C(47) 122.2(5) yes
F(7) C(49) F(8) 104.1(5) yes
F(7) C(49) F(9) 107.2(5) yes
F(7) C(49) C(45) 113.5(5) yes
F(8) C(49) F(9) 105.6(6) yes
F(8) C(49) C(45) 111.7(6) yes
F(9) C(49) C(45) 114.1(5) yes
F(10) C(50) F(11) 21.7(7) yes
F(10) C(50) F(12) 104.9(7) yes
F(10) C(50) F(13) 122.9(8) yes
F(10) C(50) F(14) 109.4(7) yes
F(10) C(50) F(15) 91.7(7) yes
F(10) C(50) C(47) 111.0(6) yes
F(11) C(50) F(12) 83.7(8) yes
F(11) C(50) F(13) 104.2(9) yes
F(11) C(50) F(14) 120.4(8) yes
F(11) C(50) F(15) 108.4(8) yes
F(11) C(50) C(47) 115.5(7) yes
F(12) C(50) F(13) 25.8(6) yes
F(12) C(50) F(14) 104.9(8) yes
F(12) C(50) F(15) 126.3(8) yes
F(12) C(50) C(47) 110.0(7) yes
F(13) C(50) F(14) 81.1(8) yes
F(13) C(50) F(15) 104.2(8) yes
F(13) C(50) C(47) 113.3(8) yes
F(14) C(50) F(15) 23.9(6) yes
F(14) C(50) C(47) 115.9(7) yes
F(15) C(50) C(47) 110.5(6) yes
C(52) C(51) C(56) 115.3(5) yes
C(52) C(51) B(1) 122.9(5) yes
C(56) C(51) B(1) 121.2(5) yes
C(51) C(52) C(53) 123.3(6) yes
C(52) C(53) C(54) 120.9(6) yes
C(52) C(53) C(57) 121.6(6) yes
C(54) C(53) C(57) 117.5(5) yes
C(53) C(54) C(55) 116.7(5) yes
C(54) C(55) C(56) 122.1(6) yes
C(54) C(55) C(58) 119.9(6) yes
C(56) C(55) C(58) 118.0(6) yes
C(51) C(56) C(55) 121.6(6) yes
F(16) C(57) F(17) 103.3(6) yes
F(16) C(57) F(18) 107.2(5) yes
F(16) C(57) C(53) 113.2(6) yes
F(17) C(57) F(18) 104.9(6) yes
F(17) C(57) C(53) 112.2(5) yes
F(18) C(57) C(53) 115.1(7) yes
F(19) C(58) F(20) 24.2(7) yes
F(19) C(58) F(21) 103.1(7) yes
F(19) C(58) F(22) 129.0(8) yes
F(19) C(58) F(23) 111.9(8) yes
F(19) C(58) F(24) 90.5(7) yes
F(19) C(58) C(55) 109.7(7) yes
F(20) C(58) F(21) 79.1(8) yes
F(20) C(58) F(22) 105.9(9) yes
F(20) C(58) F(23) 123.5(11) yes
F(20) C(58) F(24) 105.1(10) yes
F(20) C(58) C(55) 119.0(9) yes
F(21) C(58) F(22) 28.6(5) yes
F(21) C(58) F(23) 109.3(8) yes
F(21) C(58) F(24) 120.5(9) yes
F(21) C(58) C(55) 115.6(8) yes
F(22) C(58) F(23) 86.2(7) yes
F(22) C(58) F(24) 103.4(8) yes
F(22) C(58) C(55) 109.1(8) yes
F(23) C(58) F(24) 21.8(5) yes
F(23) C(58) C(55) 107.2(7) yes
F(24) C(58) C(55) 113.0(6) yes
C(60) C(59) C(64) 114.6(6) yes
C(60) C(59) B(1) 122.8(5) yes
C(64) C(59) B(1) 122.5(5) yes
C(59) C(60) C(61) 122.8(6) yes
C(60) C(61) C(62) 120.9(6) yes
C(60) C(61) C(65) 116.9(6) yes
C(62) C(61) C(65) 122.2(7) yes
C(61) C(62) C(63) 118.3(6) yes
C(62) C(63) C(64) 121.1(6) yes
C(62) C(63) C(66) 121.3(6) yes
C(64) C(63) C(66) 117.6(6) yes
C(59) C(64) C(63) 122.3(5) yes
F(25) C(65) F(26) 106.6(6) yes
F(25) C(65) F(27) 108.2(7) yes
F(25) C(65) C(61) 114.2(6) yes
F(26) C(65) F(27) 104.8(6) yes
F(26) C(65) C(61) 110.1(6) yes
F(27) C(65) C(61) 112.4(6) yes
F(28) C(66) F(29) 28.0(5) yes
F(28) C(66) F(30) 112.9(8) yes
F(28) C(66) F(31) 126.7(9) yes
F(28) C(66) F(32) 76.2(7) yes
F(28) C(66) F(33) 106.5(7) yes
F(28) C(66) C(63) 112.9(8) yes
F(29) C(66) F(30) 88.2(7) yes
F(29) C(66) F(31) 106.4(8) yes
F(29) C(66) F(32) 100.8(7) yes
F(29) C(66) F(33) 128.1(7) yes
F(29) C(66) C(63) 114.1(7) yes
F(30) C(66) F(31) 21.6(7) yes
F(30) C(66) F(32) 123.8(9) yes
F(30) C(66) F(33) 104.9(8) yes
F(30) C(66) C(63) 112.1(6) yes
F(31) C(66) F(32) 107.8(9) yes
F(31) C(66) F(33) 84.4(8) yes
F(31) C(66) C(63) 112.9(7) yes
F(32) C(66) F(33) 31.0(6) yes
F(32) C(66) C(63) 113.9(7) yes
F(33) C(66) C(63) 106.9(6) yes
C(35) B(1) C(43) 113.0(5) yes
C(35) B(1) C(51) 102.2(4) yes
C(35) B(1) C(59) 112.4(5) yes
C(43) B(1) C(51) 115.0(5) yes
C(43) B(1) C(59) 102.7(4) yes
C(51) B(1) C(59) 112.0(5) yes
C(1) C(6) H(1) 109.5 no
C(1) C(6) H(2) 109.5 no
C(1) C(6) H(3) 109.5 no
H(1) C(6) H(2) 109.5 no
H(1) C(6) H(3) 109.5 no
H(2) C(6) H(3) 109.5 no
C(2) C(7) H(4) 109.5 no
C(2) C(7) H(5) 109.5 no
C(2) C(7) H(6) 109.5 no
H(4) C(7) H(5) 109.5 no
H(4) C(7) H(6) 109.5 no
H(5) C(7) H(6) 109.5 no
C(3) C(8) H(7) 109.5 no
C(3) C(8) H(8) 109.5 no
C(3) C(8) H(9) 109.5 no
H(7) C(8) H(8) 109.5 no
H(7) C(8) H(9) 109.5 no
H(8) C(8) H(9) 109.5 no
C(4) C(9) H(10) 109.5 no
C(4) C(9) H(11) 109.5 no
C(4) C(9) H(12) 109.5 no
H(10) C(9) H(11) 109.5 no
H(10) C(9) H(12) 109.5 no
H(11) C(9) H(12) 109.5 no
C(5) C(10) H(13) 109.5 no
C(5) C(10) H(14) 109.5 no
C(5) C(10) H(15) 109.5 no
H(13) C(10) H(14) 109.5 no
H(13) C(10) H(15) 109.5 no
H(14) C(10) H(15) 109.5 no
C(12) C(13) H(16) 119.1 no
C(14) C(13) H(16) 119.1 no
C(13) C(14) H(17) 120.4 no
C(15) C(14) H(17) 120.4 no
C(14) C(15) H(18) 119.9 no
C(16) C(15) H(18) 119.9 no
C(18) C(19) H(19) 119.0 no
C(20) C(19) H(19) 119.0 no
C(20) C(21) H(20) 119.2 no
C(22) C(21) H(20) 119.2 no
C(18) C(23) H(21) 109.5 no
C(18) C(23) H(22) 109.5 no
C(18) C(23) H(23) 109.5 no
H(21) C(23) H(22) 109.5 no
H(21) C(23) H(23) 109.5 no
H(22) C(23) H(23) 109.5 no
C(20) C(24) H(24) 109.5 no
C(20) C(24) H(25) 109.5 no
C(20) C(24) H(26) 109.5 no
H(24) C(24) H(25) 109.5 no
H(24) C(24) H(26) 109.5 no
H(25) C(24) H(26) 109.5 no
C(22) C(25) H(27) 109.5 no
C(22) C(25) H(28) 109.5 no
C(22) C(25) H(29) 109.5 no
H(27) C(25) H(28) 109.5 no
H(27) C(25) H(29) 109.5 no
H(28) C(25) H(29) 109.5 no
C(27) C(28) H(30) 119.1 no
C(29) C(28) H(30) 119.1 no
C(29) C(30) H(31) 119.3 no
C(31) C(30) H(31) 119.3 no
C(27) C(32) H(32) 109.5 no
C(27) C(32) H(33) 109.5 no
C(27) C(32) H(34) 109.5 no
H(32) C(32) H(33) 109.5 no
H(32) C(32) H(34) 109.5 no
H(33) C(32) H(34) 109.5 no
C(29) C(33) H(35) 109.5 no
C(29) C(33) H(36) 109.5 no
C(29) C(33) H(37) 109.5 no
H(35) C(33) H(36) 109.5 no
H(35) C(33) H(37) 109.5 no
H(36) C(33) H(37) 109.5 no
C(31) C(34) H(38) 109.5 no
C(31) C(34) H(39) 109.5 no
C(31) C(34) H(40) 109.5 no
H(38) C(34) H(39) 109.5 no
H(38) C(34) H(40) 109.5 no
H(39) C(34) H(40) 109.5 no
C(35) C(36) H(41) 118.1 no
C(37) C(36) H(41) 118.1 no
C(37) C(38) H(42) 121.2 no
C(39) C(38) H(42) 121.2 no
C(35) C(40) H(43) 118.1 no
C(39) C(40) H(43) 118.1 no
C(43) C(44) H(44) 118.9 no
C(45) C(44) H(44) 118.9 no
C(45) C(46) H(45) 120.6 no
C(47) C(46) H(45) 120.5 no
C(43) C(48) H(46) 118.9 no
C(47) C(48) H(46) 118.9 no
C(51) C(52) H(47) 118.3 no
C(53) C(52) H(47) 118.3 no
C(53) C(54) H(48) 121.6 no
C(55) C(54) H(48) 121.6 no
C(51) C(56) H(49) 119.2 no
C(55) C(56) H(49) 119.2 no
C(59) C(60) H(50) 118.6 no
C(61) C(60) H(50) 118.6 no
C(61) C(62) H(51) 120.9 no
C(63) C(62) H(51) 120.9 no
C(59) C(64) H(52) 118.9 no
C(63) C(64) H(52) 118.9 no

loop_
_geom_bond_atom_site_label_1
_geom_bond_atom_site_label_2
_geom_bond_distance
_geom_bond_publ_flag
Ir(1) S(1) 2.229(2) yes
Ir(1) C(1) 2.196(7) yes
Ir(1) C(2) 2.266(7) yes
Ir(1) C(3) 2.160(6) yes
Ir(1) C(4) 2.109(6) yes
Ir(1) C(5) 2.111(7) yes
Ir(1) C(26) 2.256(6) yes
S(1) C(11) 1.761(6) yes
F(1) C(41) 1.333(9) yes
F(2) C(41) 1.343(9) yes
F(3) C(41) 1.327(9) yes
F(4) C(42) 1.347(8) yes
F(5) C(42) 1.340(8) yes
F(6) C(42) 1.319(7) yes
F(7) C(49) 1.332(7) yes
F(8) C(49) 1.356(10) yes
F(9) C(49) 1.323(8) yes
F(10) F(11) 0.516(16) yes
F(10) C(50) 1.396(10) yes
F(11) C(50) 1.319(12) yes
F(12) F(13) 0.608(15) yes
F(12) C(50) 1.394(14) yes
F(13) F(14) 1.687(18) yes
F(13) C(50) 1.309(17) yes
F(14) F(15) 0.569(15) yes
F(14) C(50) 1.288(12) yes
F(15) C(50) 1.408(12) yes
F(16) C(57) 1.328(8) yes
F(17) C(57) 1.352(10) yes
F(18) C(57) 1.332(8) yes
F(19) F(20) 0.626(15) yes
F(19) C(58) 1.464(12) yes
F(20) F(21) 1.550(15) yes
F(20) C(58) 1.157(14) yes
F(21) F(22) 0.679(13) yes
F(21) C(58) 1.274(12) yes
F(22) C(58) 1.417(13) yes
F(23) F(24) 0.521(13) yes
F(23) C(58) 1.345(13) yes
F(24) C(58) 1.393(13) yes
F(25) C(65) 1.296(8) yes
F(26) C(65) 1.362(10) yes
F(27) C(65) 1.345(11) yes
F(28) F(29) 0.648(12) yes
F(28) F(32) 1.583(15) yes
F(28) C(66) 1.260(12) yes
F(29) C(66) 1.380(12) yes
F(30) F(31) 0.497(15) yes
F(30) C(66) 1.349(12) yes
F(31) C(66) 1.279(13) yes
F(32) F(33) 0.740(14) yes
F(32) C(66) 1.305(12) yes
F(33) C(66) 1.426(12) yes
C(1) C(2) 1.403(10) yes
C(1) C(5) 1.451(12) yes
C(1) C(6) 1.508(11) yes
C(2) C(3) 1.410(10) yes
C(2) C(7) 1.526(11) yes
C(3) C(4) 1.466(10) yes
C(3) C(8) 1.487(10) yes
C(4) C(5) 1.371(11) yes
C(4) C(9) 1.494(11) yes
C(5) C(10) 1.497(13) yes
C(11) C(12) 1.403(11) yes
C(11) C(16) 1.388(10) yes
C(12) C(13) 1.382(9) yes
C(12) C(17) 1.499(12) yes
C(13) C(14) 1.398(13) yes
C(14) C(15) 1.398(12) yes
C(15) C(16) 1.384(9) yes
C(16) C(26) 1.489(11) yes
C(17) C(18) 1.416(12) yes
C(17) C(22) 1.380(12) yes
C(18) C(19) 1.382(14) yes
C(18) C(23) 1.486(12) yes
C(19) C(20) 1.403(13) yes
C(20) C(21) 1.361(13) yes
C(20) C(24) 1.500(13) yes
C(21) C(22) 1.398(12) yes
C(22) C(25) 1.521(12) yes
C(26) C(27) 1.442(10) yes
C(26) C(31) 1.412(10) yes
C(27) C(28) 1.405(12) yes
C(27) C(32) 1.500(11) yes
C(28) C(29) 1.366(12) yes
C(29) C(30) 1.382(12) yes
C(29) C(33) 1.493(14) yes
C(30) C(31) 1.381(12) yes
C(31) C(34) 1.519(10) yes
C(35) C(36) 1.397(9) yes
C(35) C(40) 1.396(9) yes
C(35) B(1) 1.618(8) yes
C(36) C(37) 1.387(8) yes
C(37) C(38) 1.397(10) yes
C(37) C(41) 1.466(10) yes
C(38) C(39) 1.387(9) yes
C(39) C(40) 1.371(8) yes
C(39) C(42) 1.514(11) yes
C(43) C(44) 1.414(8) yes
C(43) C(48) 1.405(8) yes
C(43) B(1) 1.633(9) yes
C(44) C(45) 1.386(8) yes
C(45) C(46) 1.379(8) yes
C(45) C(49) 1.487(9) yes
C(46) C(47) 1.379(9) yes
C(47) C(48) 1.390(8) yes
C(47) C(50) 1.495(9) yes
C(51) C(52) 1.396(9) yes
C(51) C(56) 1.403(9) yes
C(51) B(1) 1.638(8) yes
C(52) C(53) 1.359(8) yes
C(53) C(54) 1.407(10) yes
C(53) C(57) 1.473(11) yes
C(54) C(55) 1.378(10) yes
C(55) C(56) 1.381(8) yes
C(55) C(58) 1.526(12) yes
C(59) C(60) 1.393(9) yes
C(59) C(64) 1.411(8) yes
C(59) B(1) 1.640(10) yes
C(60) C(61) 1.384(10) yes
C(61) C(62) 1.372(10) yes
C(61) C(65) 1.504(10) yes
C(62) C(63) 1.366(9) yes
C(63) C(64) 1.387(9) yes
C(63) C(66) 1.519(10) yes
C(6) H(1) 0.980 no
C(6) H(2) 0.980 no
C(6) H(3) 0.980 no
C(7) H(4) 0.980 no
C(7) H(5) 0.980 no
C(7) H(6) 0.980 no
C(8) H(7) 0.980 no
C(8) H(8) 0.980 no
C(8) H(9) 0.980 no
C(9) H(10) 0.980 no
C(9) H(11) 0.980 no
C(9) H(12) 0.980 no
C(10) H(13) 0.980 no
C(10) H(14) 0.980 no
C(10) H(15) 0.980 no
C(13) H(16) 0.950 no
C(14) H(17) 0.950 no
C(15) H(18) 0.950 no
C(19) H(19) 0.950 no
C(21) H(20) 0.950 no
C(23) H(21) 0.980 no
C(23) H(22) 0.980 no
C(23) H(23) 0.980 no
C(24) H(24) 0.980 no
C(24) H(25) 0.980 no
C(24) H(26) 0.980 no
C(25) H(27) 0.980 no
C(25) H(28) 0.980 no
C(25) H(29) 0.980 no
C(28) H(30) 0.950 no
C(30) H(31) 0.950 no
C(32) H(32) 0.980 no
C(32) H(33) 0.980 no
C(32) H(34) 0.980 no
C(33) H(35) 0.980 no
C(33) H(36) 0.980 no
C(33) H(37) 0.980 no
C(34) H(38) 0.980 no
C(34) H(39) 0.980 no
C(34) H(40) 0.980 no
C(36) H(41) 0.950 no
C(38) H(42) 0.950 no
C(40) H(43) 0.950 no
C(44) H(44) 0.950 no
C(46) H(45) 0.950 no
C(48) H(46) 0.950 no
C(52) H(47) 0.950 no
C(54) H(48) 0.950 no
C(56) H(49) 0.950 no
C(60) H(50) 0.950 no
C(62) H(51) 0.950 no
C(64) H(52) 0.950 no

loop_
_geom_contact_atom_site_label_1
_geom_contact_atom_site_label_2
_geom_contact_distance
_geom_contact_site_symmetry_2
F(1) F(4) 3.093(6) 2_667
F(2) C(15) 3.556(10) 2_566
F(2) C(30) 3.498(9) 2_566
F(2) C(31) 3.440(8) 2_566
F(2) C(34) 3.427(9) 2_566
F(3) F(4) 3.425(6) 2_667
F(3) F(8) 2.908(7) 2_667
F(3) F(9) 3.345(8) 2_667
F(4) F(1) 3.093(6) 2_667
F(4) F(3) 3.425(6) 2_667
F(4) C(37) 3.322(7) 2_667
F(4) C(38) 3.446(7) 2_667
F(4) C(41) 3.428(8) 2_667
F(5) C(7) 3.503(9) 2_666
F(5) C(8) 3.594(11) 2_666
F(5) C(13) 3.391(9) 2_566
F(5) C(14) 3.422(10) 2_566
F(6) F(9) 3.421(6) 2_667
F(6) C(35) 3.409(7) 2_667
F(6) C(36) 3.409(7) 2_667
F(6) C(37) 3.527(7) 2_667
F(6) C(40) 3.508(7) 2_667
F(7) C(9) 3.464(10) 2_656
F(7) C(18) 3.422(8) 2_656
F(7) C(19) 3.367(9) 2_656
F(7) C(23) 3.507(9) 2_656
F(8) F(3) 2.908(7) 2_667
F(8) C(19) 3.453(8) 2_656
F(9) F(3) 3.345(8) 2_667
F(9) F(6) 3.421(6) 2_667
F(9) C(38) 3.402(7) 2_667
F(10) C(10) 3.292(14) 2_656
F(10) C(21) 3.513(12) 2_656
F(11) C(21) 3.169(13) 2_656
F(11) C(22) 3.539(12) 2_656
F(11) C(25) 3.561(13) 2_656
F(12) F(21) 3.145(12) 2_666
F(12) F(22) 3.390(13) 2_666
F(13) F(21) 2.661(15) 2_666
F(13) F(22) 2.913(16) 2_666
F(13) C(32) 3.415(14) 1_655
F(14) F(18) 3.451(11) 2_666
F(14) F(21) 3.164(14) 2_666
F(14) F(22) 3.419(15) 2_666
F(14) C(32) 3.366(12) 1_655
F(14) C(54) 3.349(11) 2_666
F(15) F(18) 3.315(10) 2_666
F(15) C(10) 3.549(14) 2_656
F(16) F(33) 3.471(10) 1_565
F(16) C(13) 3.410(9) 2_566
F(16) C(14) 3.331(10) 2_566
F(17) F(22) 3.011(11) 2_666
F(17) F(23) 2.880(11) 2_666
F(17) F(24) 3.371(10) 2_666
F(17) C(7) 3.435(9) 2_666
F(17) C(54) 3.473(7) 2_666
F(17) C(55) 3.212(7) 2_666
F(17) C(58) 3.401(9) 2_666
F(18) F(14) 3.451(11) 2_666
F(18) F(15) 3.315(10) 2_666
F(18) F(29) 3.581(11) 2_666
F(18) C(51) 3.435(7) 2_666
F(18) C(56) 3.449(7) 2_666
F(19) C(27) 3.463(10) 2_566
F(19) C(28) 3.271(11) 2_566
F(19) C(32) 3.358(11) 2_566
F(20) C(27) 3.504(13) 2_566
F(20) C(28) 3.429(13) 2_566
F(20) C(32) 3.136(14) 2_566
F(21) F(12) 3.145(12) 2_666
F(21) F(13) 2.661(15) 2_666
F(21) F(14) 3.164(14) 2_666
F(21) C(32) 3.587(11) 2_566
F(22) F(12) 3.390(13) 2_666
F(22) F(13) 2.913(16) 2_666
F(22) F(14) 3.419(15) 2_666
F(22) F(17) 3.011(11) 2_666
F(23) F(17) 2.880(11) 2_666
F(23) C(6) 3.151(14) .
F(24) F(17) 3.371(10) 2_666
F(24) C(6) 3.338(13) .
F(25) C(8) 3.141(8) 1_556
F(25) C(19) 3.185(10) 2_556
F(26) F(26) 2.882(7) 2_657
F(26) F(27) 2.974(6) 2_657
F(26) C(8) 3.590(8) 1_556
F(26) C(65) 3.494(9) 2_657
F(27) F(26) 2.974(6) 2_657
F(27) C(8) 3.600(9) 2_656
F(27) C(18) 3.382(9) 2_556
F(27) C(23) 3.327(11) 2_556
F(28) F(28) 3.314(14) 2_656
F(28) F(29) 3.212(14) 2_656
F(28) F(30) 3.332(13) 2_656
F(28) F(31) 3.377(13) 2_656
F(28) F(32) 3.485(13) 2_656
F(28) C(1) 3.438(11) 2_656
F(28) C(5) 3.202(11) 2_656
F(28) C(10) 3.020(13) 2_656
F(29) F(18) 3.581(11) 2_666
F(29) F(28) 3.212(14) 2_656
F(29) F(29) 3.239(14) 2_656
F(29) F(30) 3.460(12) 2_656
F(29) F(31) 3.431(13) 2_656
F(29) F(32) 3.181(13) 2_656
F(29) F(33) 3.410(11) 2_656
F(29) C(10) 3.373(13) 2_656
F(29) C(66) 3.585(12) 2_656
F(30) F(28) 3.332(13) 2_656
F(30) F(29) 3.460(12) 2_656
F(30) C(6) 3.155(12) .
F(30) C(21) 3.395(12) 2_556
F(30) C(25) 3.463(15) 2_556
F(31) F(28) 3.377(13) 2_656
F(31) F(29) 3.431(13) 2_656
F(31) C(6) 3.468(13) .
F(31) C(21) 3.170(12) 2_556
F(31) C(22) 3.244(14) 2_556
F(31) C(25) 3.082(16) 2_556
F(32) F(28) 3.485(13) 2_656
F(32) F(29) 3.181(13) 2_656
F(32) C(1) 3.105(12) 2_656
F(32) C(2) 3.512(11) 2_656
F(32) C(5) 3.373(14) 2_656
F(32) C(6) 3.392(13) 2_656
F(33) F(16) 3.471(10) 1_545
F(33) F(29) 3.410(11) 2_656
F(33) C(22) 3.593(11) 2_556
F(33) C(25) 3.486(13) 2_556
C(1) F(28) 3.438(11) 2_656
C(1) F(32) 3.105(12) 2_656
C(2) F(32) 3.512(11) 2_656
C(5) F(28) 3.202(11) 2_656
C(5) F(32) 3.373(14) 2_656
C(6) F(23) 3.151(14) .
C(6) F(24) 3.338(13) .
C(6) F(30) 3.155(12) .
C(6) F(31) 3.468(13) .
C(6) F(32) 3.392(13) 2_656
C(7) F(5) 3.503(9) 2_666
C(7) F(17) 3.435(9) 2_666
C(8) F(5) 3.594(11) 2_666
C(8) F(25) 3.141(8) 1_554
C(8) F(26) 3.590(8) 1_554
C(8) F(27) 3.600(9) 2_656
C(9) F(7) 3.464(10) 2_656
C(9) C(44) 3.559(9) 2_656
C(9) C(45) 3.455(11) 2_656
C(10) F(10) 3.292(14) 2_656
C(10) F(15) 3.549(14) 2_656
C(10) F(28) 3.020(13) 2_656
C(10) F(29) 3.373(13) 2_656
C(13) F(5) 3.391(9) 2_566
C(13) F(16) 3.410(9) 2_566
C(14) F(5) 3.422(10) 2_566
C(14) F(16) 3.331(10) 2_566
C(15) F(2) 3.556(10) 2_566
C(18) F(7) 3.422(8) 2_656
C(18) F(27) 3.382(9) 2_556
C(19) F(7) 3.367(9) 2_656
C(19) F(8) 3.453(8) 2_656
C(19) F(25) 3.185(10) 2_556
C(21) F(10) 3.513(12) 2_656
C(21) F(11) 3.169(13) 2_656
C(21) F(30) 3.395(12) 2_556
C(21) F(31) 3.170(12) 2_556
C(22) F(11) 3.539(12) 2_656
C(22) F(31) 3.244(14) 2_556
C(22) F(33) 3.593(11) 2_556
C(23) F(7) 3.507(9) 2_656
C(23) F(27) 3.327(11) 2_556
C(25) F(11) 3.561(13) 2_656
C(25) F(30) 3.463(15) 2_556
C(25) F(31) 3.082(16) 2_556
C(25) F(33) 3.486(13) 2_556
C(27) F(19) 3.463(10) 2_566
C(27) F(20) 3.504(13) 2_566
C(28) F(19) 3.271(11) 2_566
C(28) F(20) 3.429(13) 2_566
C(30) F(2) 3.498(9) 2_566
C(31) F(2) 3.440(8) 2_566
C(32) F(13) 3.415(14) 1_455
C(32) F(14) 3.366(12) 1_455
C(32) F(19) 3.358(11) 2_566
C(32) F(20) 3.136(14) 2_566
C(32) F(21) 3.587(11) 2_566
C(33) C(46) 3.572(12) 2_666
C(34) F(2) 3.427(9) 2_566
C(35) F(6) 3.409(7) 2_667
C(36) F(6) 3.409(7) 2_667
C(37) F(4) 3.322(7) 2_667
C(37) F(6) 3.527(7) 2_667
C(38) F(4) 3.446(7) 2_667
C(38) F(9) 3.402(7) 2_667
C(40) F(6) 3.508(7) 2_667
C(41) F(4) 3.428(8) 2_667
C(44) C(9) 3.559(9) 2_656
C(45) C(9) 3.455(11) 2_656
C(46) C(33) 3.572(12) 2_666
C(51) F(18) 3.435(7) 2_666
C(54) F(14) 3.349(11) 2_666
C(54) F(17) 3.473(7) 2_666
C(55) F(17) 3.212(7) 2_666
C(56) F(18) 3.449(7) 2_666
C(58) F(17) 3.401(9) 2_666
C(65) F(26) 3.494(9) 2_657
C(66) F(29) 3.585(12) 2_656
F(1) H(25) 3.104 2_556
F(1) H(31) 2.891 1_556
F(1) H(39) 3.104 1_556
F(2) H(18) 2.905 2_566
F(2) H(25) 3.131 2_556
F(2) H(31) 3.577 2_566
F(2) H(39) 3.050 2_566
F(2) H(40) 3.308 2_566
F(3) H(31) 3.034 1_556
F(3) H(35) 3.431 1_556
F(3) H(39) 3.312 2_566
F(3) H(40) 3.597 2_566
F(4) H(6) 2.737 2_666
F(4) H(7) 3.410 2_666
F(4) H(9) 3.365 2_666
F(4) H(31) 3.392 2_666
F(4) H(35) 3.217 2_666
F(4) H(42) 3.539 2_667
F(5) H(4) 3.542 2_666
F(5) H(6) 2.661 2_666
F(5) H(9) 2.705 2_666
F(5) H(16) 2.878 2_566
F(5) H(17) 2.988 2_566
F(6) H(44) 2.771 2_667
F(6) H(50) 2.732 2_667
F(7) H(10) 2.785 2_656
F(7) H(11) 3.283 2_656
F(7) H(19) 3.335 2_656
F(7) H(22) 2.975 2_656
F(8) H(19) 3.055 2_656
F(8) H(24) 3.204 2_656
F(8) H(37) 3.291 2_666
F(8) H(39) 3.240 1_656
F(8) H(40) 3.431 1_656
F(9) H(23) 3.587 1_656
F(9) H(42) 2.491 2_667
F(10) H(13) 2.501 2_656
F(10) H(14) 3.547 2_656
F(10) H(15) 3.413 2_656
F(10) H(20) 3.253 2_656
F(10) H(27) 2.949 2_656
F(11) H(13) 2.973 2_656
F(11) H(20) 2.844 2_656
F(11) H(27) 3.007 2_656
F(11) H(34) 3.540 1_655
F(12) H(20) 3.225 2_656
F(12) H(24) 3.409 2_656
F(12) H(33) 3.490 1_655
F(12) H(34) 3.062 1_655
F(12) H(36) 3.389 2_666
F(12) H(37) 3.224 2_666
F(13) H(33) 3.111 1_655
F(13) H(34) 2.961 1_655
F(13) H(36) 3.286 2_666
F(13) H(37) 3.409 2_666
F(13) H(48) 3.325 2_666
F(14) H(32) 3.258 1_655
F(14) H(33) 2.945 1_655
F(14) H(34) 3.345 1_655
F(14) H(48) 2.435 2_666
F(15) H(13) 3.244 2_656
F(15) H(15) 3.182 2_656
F(15) H(32) 3.359 1_655
F(15) H(33) 3.277 1_655
F(15) H(48) 2.724 2_666
F(16) H(4) 2.630 2_666
F(16) H(16) 3.230 2_566
F(16) H(17) 3.051 2_566
F(16) H(29) 3.479 2_566
F(17) H(3) 2.817 2_666
F(17) H(4) 2.687 2_666
F(17) H(5) 3.324 2_666
F(18) H(46) 2.719 2_666
F(18) H(52) 2.816 2_666
F(19) H(18) 3.561 2_566
F(19) H(24) 3.528 2_556
F(19) H(26) 2.875 2_556
F(19) H(30) 3.094 2_566
F(19) H(33) 2.641 2_566
F(20) H(26) 3.449 2_556
F(20) H(30) 3.162 2_566
F(20) H(33) 2.365 2_566
F(20) H(34) 3.324 2_566
F(21) H(30) 3.102 .
F(21) H(33) 2.780 2_566
F(21) H(34) 3.553 2_566
F(21) H(36) 3.518 .
F(22) H(3) 3.396 .
F(22) H(30) 2.815 .
F(22) H(33) 3.428 2_566
F(22) H(36) 3.089 .
F(23) H(1) 3.322 .
F(23) H(2) 3.135 .
F(23) H(3) 2.525 .
F(23) H(26) 3.473 2_556
F(23) H(30) 3.474 .
F(24) H(1) 3.468 .
F(24) H(2) 3.192 .
F(24) H(3) 2.833 .
F(24) H(20) 3.395 2_556
F(24) H(26) 2.992 2_556
F(25) H(7) 2.874 1_556
F(25) H(8) 2.772 1_556
F(25) H(9) 3.272 1_556
F(25) H(19) 2.720 2_556
F(25) H(21) 3.284 2_556
F(26) H(8) 3.195 1_556
F(26) H(8) 2.865 2_656
F(26) H(9) 3.217 1_556
F(26) H(9) 3.528 2_656
F(26) H(12) 2.827 2_656
F(27) H(8) 3.480 1_556
F(27) H(8) 3.383 2_656
F(27) H(9) 2.979 2_656
F(27) H(21) 2.541 2_556
F(28) H(1) 2.923 2_656
F(28) H(14) 2.970 2_656
F(28) H(15) 2.541 2_656
F(29) H(1) 3.200 .
F(29) H(1) 3.426 2_656
F(29) H(14) 3.295 2_656
F(29) H(15) 2.773 2_656
F(30) H(1) 2.272 .
F(30) H(2) 3.343 .
F(30) H(3) 3.535 .
F(30) H(20) 3.013 2_556
F(30) H(28) 2.688 2_556
F(31) H(1) 2.595 .
F(31) H(2) 3.569 .
F(31) H(20) 2.899 2_556
F(31) H(28) 2.373 2_556
F(31) H(29) 3.349 2_556
F(32) H(1) 2.835 2_656
F(33) H(1) 3.469 2_656
F(33) H(16) 3.539 2_556
F(33) H(28) 3.157 2_556
F(33) H(29) 3.251 2_556
C(10) H(28) 3.538 2_556
C(17) H(51) 3.364 2_556
C(18) H(51) 3.537 2_556
C(19) H(45) 3.331 2_656
C(20) H(45) 2.951 2_656
C(21) H(45) 3.119 2_656
C(22) H(51) 3.434 2_556
C(24) H(37) 3.518 1_545
C(24) H(41) 3.340 2_556
C(24) H(45) 3.356 2_656
C(24) H(49) 3.464 2_556
C(25) H(14) 3.333 2_556
C(33) H(24) 3.464 1_565
C(35) H(17) 3.494 2_566
C(36) H(18) 3.465 2_566
C(36) H(25) 3.486 2_556
C(37) H(18) 3.365 2_566
C(38) H(17) 3.318 2_566
C(39) H(17) 3.051 2_566
C(40) H(17) 3.137 2_566
C(41) H(25) 3.595 2_556
C(41) H(31) 3.577 1_556
C(42) H(6) 3.251 2_666
C(42) H(9) 3.550 2_666
C(42) H(17) 3.570 2_566
C(43) H(11) 3.252 2_656
C(44) H(11) 2.946 2_656
C(44) H(12) 3.446 2_656
C(44) H(35) 3.392 2_666
C(45) H(10) 3.409 2_656
C(45) H(11) 2.783 2_656
C(45) H(35) 3.426 2_666
C(45) H(37) 3.159 2_666
C(46) H(11) 2.915 2_656
C(46) H(24) 3.376 2_656
C(46) H(37) 2.894 2_666
C(47) H(11) 3.200 2_656
C(47) H(13) 3.346 2_656
C(47) H(15) 3.453 2_656
C(47) H(36) 3.296 2_666
C(47) H(37) 3.185 2_666
C(48) H(11) 3.342 2_656
C(48) H(15) 3.429 2_656
C(48) H(36) 3.317 2_666
C(49) H(10) 3.389 2_656
C(49) H(11) 3.461 2_656
C(49) H(42) 3.525 2_667
C(50) H(13) 3.301 2_656
C(50) H(48) 3.543 2_666
C(52) H(17) 3.360 2_566
C(53) H(17) 3.436 2_566
C(54) H(33) 3.477 2_566
C(55) H(33) 3.511 2_566
C(56) H(26) 3.419 2_556
C(57) H(4) 3.231 2_666
C(58) H(26) 3.599 2_556
C(58) H(33) 3.122 2_566
C(59) H(11) 3.593 2_656
C(59) H(12) 3.251 2_656
C(60) H(12) 2.778 2_656
C(61) H(12) 2.696 2_656
C(62) H(12) 3.099 2_656
C(63) H(12) 3.448 2_656
C(63) H(15) 3.383 2_656
C(64) H(12) 3.517 2_656
C(64) H(15) 3.231 2_656
C(65) H(8) 3.380 1_556
C(65) H(8) 3.571 2_656
C(65) H(12) 3.276 2_656
C(65) H(19) 3.505 2_556
C(65) H(21) 3.455 2_556
C(66) H(1) 3.462 .
C(66) H(15) 3.422 2_656
C(66) H(28) 3.521 2_556
H(1) F(23) 3.322 .
H(1) F(24) 3.468 .
H(1) F(28) 2.923 2_656
H(1) F(29) 3.200 .
H(1) F(29) 3.426 2_656
H(1) F(30) 2.272 .
H(1) F(31) 2.595 .
H(1) F(32) 2.835 2_656
H(1) F(33) 3.469 2_656
H(1) C(66) 3.462 .
H(1) H(28) 3.335 2_556
H(2) F(23) 3.135 .
H(2) F(24) 3.192 .
H(2) F(30) 3.343 .
H(2) F(31) 3.569 .
H(2) H(28) 3.377 2_556
H(3) F(17) 2.817 2_666
H(3) F(22) 3.396 .
H(3) F(23) 2.525 .
H(3) F(24) 2.833 .
H(3) F(30) 3.535 .
H(4) F(5) 3.542 2_666
H(4) F(16) 2.630 2_666
H(4) F(17) 2.687 2_666
H(4) C(57) 3.231 2_666
H(4) H(47) 3.317 2_666
H(5) F(17) 3.324 2_666
H(6) F(4) 2.737 2_666
H(6) F(5) 2.661 2_666
H(6) C(42) 3.251 2_666
H(6) H(43) 3.385 2_666
H(7) F(4) 3.410 2_666
H(7) F(25) 2.874 1_554
H(8) F(25) 2.772 1_554
H(8) F(26) 3.195 1_554
H(8) F(26) 2.865 2_656
H(8) F(27) 3.480 1_554
H(8) F(27) 3.383 2_656
H(8) C(65) 3.380 1_554
H(8) C(65) 3.571 2_656
H(9) F(4) 3.365 2_666
H(9) F(5) 2.705 2_666
H(9) F(25) 3.272 1_554
H(9) F(26) 3.217 1_554
H(9) F(26) 3.528 2_656
H(9) F(27) 2.979 2_656
H(9) C(42) 3.550 2_666
H(9) H(51) 3.540 2_656
H(10) F(7) 2.785 2_656
H(10) C(45) 3.409 2_656
H(10) C(49) 3.389 2_656
H(11) F(7) 3.283 2_656
H(11) C(43) 3.252 2_656
H(11) C(44) 2.946 2_656
H(11) C(45) 2.783 2_656
H(11) C(46) 2.915 2_656
H(11) C(47) 3.200 2_656
H(11) C(48) 3.342 2_656
H(11) C(49) 3.461 2_656
H(11) C(59) 3.593 2_656
H(11) H(44) 3.419 2_656
H(11) H(45) 3.363 2_656
H(12) F(26) 2.827 2_656
H(12) C(44) 3.446 2_656
H(12) C(59) 3.251 2_656
H(12) C(60) 2.778 2_656
H(12) C(61) 2.696 2_656
H(12) C(62) 3.099 2_656
H(12) C(63) 3.448 2_656
H(12) C(64) 3.517 2_656
H(12) C(65) 3.276 2_656
H(12) H(44) 3.505 2_656
H(12) H(50) 3.109 2_656
H(13) F(10) 2.501 2_656
H(13) F(11) 2.973 2_656
H(13) F(15) 3.244 2_656
H(13) C(47) 3.346 2_656
H(13) C(50) 3.301 2_656
H(14) F(10) 3.547 2_656
H(14) F(28) 2.970 2_656
H(14) F(29) 3.295 2_656
H(14) C(25) 3.333 2_556
H(14) H(27) 3.378 2_556
H(14) H(28) 2.597 2_556
H(14) H(29) 3.576 2_556
H(15) F(10) 3.413 2_656
H(15) F(15) 3.182 2_656
H(15) F(28) 2.541 2_656
H(15) F(29) 2.773 2_656
H(15) C(47) 3.453 2_656
H(15) C(48) 3.429 2_656
H(15) C(63) 3.383 2_656
H(15) C(64) 3.231 2_656
H(15) C(66) 3.422 2_656
H(15) H(46) 3.462 2_656
H(15) H(52) 3.054 2_656
H(16) F(5) 2.878 2_566
H(16) F(16) 3.230 2_566
H(16) F(33) 3.539 2_556
H(16) H(51) 3.080 2_556
H(17) F(5) 2.988 2_566
H(17) F(16) 3.051 2_566
H(17) C(35) 3.494 2_566
H(17) C(38) 3.318 2_566
H(17) C(39) 3.051 2_566
H(17) C(40) 3.137 2_566
H(17) C(42) 3.570 2_566
H(17) C(52) 3.360 2_566
H(17) C(53) 3.436 2_566
H(17) H(43) 3.496 2_566
H(17) H(47) 3.516 2_566
H(18) F(2) 2.905 2_566
H(18) F(19) 3.561 2_566
H(18) C(36) 3.465 2_566
H(18) C(37) 3.365 2_566
H(18) H(41) 3.597 2_566
H(19) F(7) 3.335 2_656
H(19) F(8) 3.055 2_656
H(19) F(25) 2.720 2_556
H(19) C(65) 3.505 2_556
H(19) H(38) 3.529 2_555
H(20) F(10) 3.253 2_656
H(20) F(11) 2.844 2_656
H(20) F(12) 3.225 2_656
H(20) F(24) 3.395 2_556
H(20) F(30) 3.013 2_556
H(20) F(31) 2.899 2_556
H(20) H(45) 3.377 2_656
H(21) F(25) 3.284 2_556
H(21) F(27) 2.541 2_556
H(21) C(65) 3.455 2_556
H(22) F(7) 2.975 2_656
H(22) H(22) 3.590 2_555
H(22) H(38) 3.360 2_555
H(23) F(9) 3.587 1_454
H(24) F(8) 3.204 2_656
H(24) F(12) 3.409 2_656
H(24) F(19) 3.528 2_556
H(24) C(33) 3.464 1_545
H(24) C(46) 3.376 2_656
H(24) H(37) 2.545 1_545
H(24) H(45) 2.801 2_656
H(25) F(1) 3.104 2_556
H(25) F(2) 3.131 2_556
H(25) C(36) 3.486 2_556
H(25) C(41) 3.595 2_556
H(25) H(41) 2.580 2_556
H(25) H(49) 3.552 2_556
H(26) F(19) 2.875 2_556
H(26) F(20) 3.449 2_556
H(26) F(23) 3.473 2_556
H(26) F(24) 2.992 2_556
H(26) C(56) 3.419 2_556
H(26) C(58) 3.599 2_556
H(26) H(41) 3.244 2_556
H(26) H(49) 2.591 2_556
H(27) F(10) 2.949 2_656
H(27) F(11) 3.007 2_656
H(27) H(14) 3.378 2_556
H(28) F(30) 2.688 2_556
H(28) F(31) 2.373 2_556
H(28) F(33) 3.157 2_556
H(28) C(10) 3.538 2_556
H(28) C(66) 3.521 2_556
H(28) H(1) 3.335 2_556
H(28) H(2) 3.377 2_556
H(28) H(14) 2.597 2_556
H(29) F(16) 3.479 2_566
H(29) F(31) 3.349 2_556
H(29) F(33) 3.251 2_556
H(29) H(14) 3.576 2_556
H(30) F(19) 3.094 2_566
H(30) F(20) 3.162 2_566
H(30) F(21) 3.102 .
H(30) F(22) 2.815 .
H(30) F(23) 3.474 .
H(31) F(1) 2.891 1_554
H(31) F(2) 3.577 2_566
H(31) F(3) 3.034 1_554
H(31) F(4) 3.392 2_666
H(31) C(41) 3.577 1_554
H(32) F(14) 3.258 1_455
H(32) F(15) 3.359 1_455
H(33) F(12) 3.490 1_455
H(33) F(13) 3.111 1_455
H(33) F(14) 2.945 1_455
H(33) F(15) 3.277 1_455
H(33) F(19) 2.641 2_566
H(33) F(20) 2.365 2_566
H(33) F(21) 2.780 2_566
H(33) F(22) 3.428 2_566
H(33) C(54) 3.477 2_566
H(33) C(55) 3.511 2_566
H(33) C(58) 3.122 2_566
H(33) H(48) 3.164 2_566
H(34) F(11) 3.540 1_455
H(34) F(12) 3.062 1_455
H(34) F(13) 2.961 1_455
H(34) F(14) 3.345 1_455
H(34) F(20) 3.324 2_566
H(34) F(21) 3.553 2_566
H(35) F(3) 3.431 1_554
H(35) F(4) 3.217 2_666
H(35) C(44) 3.392 2_666
H(35) C(45) 3.426 2_666
H(35) H(43) 2.855 2_666
H(36) F(12) 3.389 2_666
H(36) F(13) 3.286 2_666
H(36) F(21) 3.518 .
H(36) F(22) 3.089 .
H(36) C(47) 3.296 2_666
H(36) C(48) 3.317 2_666
H(36) H(47) 3.276 2_666
H(37) F(8) 3.291 2_666
H(37) F(12) 3.224 2_666
H(37) F(13) 3.409 2_666
H(37) C(24) 3.518 1_565
H(37) C(45) 3.159 2_666
H(37) C(46) 2.894 2_666
H(37) C(47) 3.185 2_666
H(37) H(24) 2.545 1_565
H(37) H(45) 3.092 2_666
H(38) H(19) 3.529 2_555
H(38) H(22) 3.360 2_555
H(39) F(1) 3.104 1_554
H(39) F(2) 3.050 2_566
H(39) F(3) 3.312 2_566
H(39) F(8) 3.240 1_454
H(40) F(2) 3.308 2_566
H(40) F(3) 3.597 2_566
H(40) F(8) 3.431 1_454
H(41) C(24) 3.340 2_556
H(41) H(18) 3.597 2_566
H(41) H(25) 2.580 2_556
H(41) H(26) 3.244 2_556
H(42) F(4) 3.539 2_667
H(42) F(9) 2.491 2_667
H(42) C(49) 3.525 2_667
H(42) H(44) 2.961 2_667
H(43) H(6) 3.385 2_666
H(43) H(17) 3.496 2_566
H(43) H(35) 2.855 2_666
H(44) F(6) 2.771 2_667
H(44) H(11) 3.419 2_656
H(44) H(12) 3.505 2_656
H(44) H(42) 2.961 2_667
H(45) C(19) 3.331 2_656
H(45) C(20) 2.951 2_656
H(45) C(21) 3.119 2_656
H(45) C(24) 3.356 2_656
H(45) H(11) 3.363 2_656
H(45) H(20) 3.377 2_656
H(45) H(24) 2.801 2_656
H(45) H(37) 3.092 2_666
H(46) F(18) 2.719 2_666
H(46) H(15) 3.462 2_656
H(46) H(48) 2.819 2_666
H(47) H(4) 3.317 2_666
H(47) H(17) 3.516 2_566
H(47) H(36) 3.276 2_666
H(48) F(13) 3.325 2_666
H(48) F(14) 2.435 2_666
H(48) F(15) 2.724 2_666
H(48) C(50) 3.543 2_666
H(48) H(33) 3.164 2_566
H(48) H(46) 2.819 2_666
H(49) C(24) 3.464 2_556
H(49) H(25) 3.552 2_556
H(49) H(26) 2.591 2_556
H(50) F(6) 2.732 2_667
H(50) H(12) 3.109 2_656
H(51) C(17) 3.364 2_556
H(51) C(18) 3.537 2_556
H(51) C(22) 3.434 2_556
H(51) H(9) 3.540 2_656
H(51) H(16) 3.080 2_556
H(52) F(18) 2.816 2_666
H(52) H(15) 3.054 2_656

loop_
_geom_torsion_atom_site_label_1
_geom_torsion_atom_site_label_2
_geom_torsion_atom_site_label_3
_geom_torsion_atom_site_label_4
_geom_torsion
S(1) Ir(1) C(1) C(2) 151.3(3)
S(1) Ir(1) C(1) C(5) 32.0(5)
S(1) Ir(1) C(1) C(6) -87.6(7)
C(1) Ir(1) S(1) C(11) 133.1(3)
S(1) Ir(1) C(2) C(1) -73.7(6)
S(1) Ir(1) C(2) C(3) 46.9(7)
S(1) Ir(1) C(2) C(7) 165.1(4)
C(2) Ir(1) S(1) C(11) -174.9(5)
S(1) Ir(1) C(3) C(2) -160.7(3)
S(1) Ir(1) C(3) C(4) -45.0(4)
S(1) Ir(1) C(3) C(8) 75.2(6)
C(3) Ir(1) S(1) C(11) -141.7(3)
S(1) Ir(1) C(4) C(3) 145.2(3)
S(1) Ir(1) C(4) C(5) -96.8(4)
S(1) Ir(1) C(4) C(9) 25.6(7)
C(4) Ir(1) S(1) C(11) -169.0(3)
S(1) Ir(1) C(5) C(1) -157.1(3)
S(1) Ir(1) C(5) C(4) 87.7(4)
S(1) Ir(1) C(5) C(10) -34.7(7)
C(5) Ir(1) S(1) C(11) 153.0(3)
S(1) Ir(1) C(26) C(16) 6.0(4)
S(1) Ir(1) C(26) C(27) 124.9(4)
S(1) Ir(1) C(26) C(31) -116.7(4)
C(26) Ir(1) S(1) C(11) -4.9(3)
C(1) Ir(1) C(2) C(3) 120.6(6)
C(1) Ir(1) C(2) C(7) -121.3(8)
C(2) Ir(1) C(1) C(5) -119.3(6)
C(2) Ir(1) C(1) C(6) 121.1(9)
C(1) Ir(1) C(3) C(2) -35.3(4)
C(1) Ir(1) C(3) C(4) 80.4(4)
C(1) Ir(1) C(3) C(8) -159.4(7)
C(3) Ir(1) C(1) C(2) 35.7(4)
C(3) Ir(1) C(1) C(5) -83.6(4)
C(3) Ir(1) C(1) C(6) 156.8(8)
C(1) Ir(1) C(4) C(3) -78.3(4)
C(1) Ir(1) C(4) C(5) 39.8(5)
C(1) Ir(1) C(4) C(9) 162.2(8)
C(4) Ir(1) C(1) C(2) 80.9(4)
C(4) Ir(1) C(1) C(5) -38.4(4)
C(4) Ir(1) C(1) C(6) -158.0(8)
C(1) Ir(1) C(5) C(4) -115.2(6)
C(1) Ir(1) C(5) C(10) 122.4(8)
C(5) Ir(1) C(1) C(2) 119.3(6)
C(5) Ir(1) C(1) C(6) -119.6(9)
C(1) Ir(1) C(26) C(16) -135.8(4)
C(1) Ir(1) C(26) C(27) -16.8(6)
C(1) Ir(1) C(26) C(31) 101.6(5)
C(26) Ir(1) C(1) C(2) -86.4(4)
C(26) Ir(1) C(1) C(5) 154.3(4)
C(26) Ir(1) C(1) C(6) 34.7(9)
C(2) Ir(1) C(3) C(4) 115.7(6)
C(2) Ir(1) C(3) C(8) -124.1(8)
C(3) Ir(1) C(2) C(1) -120.6(6)
C(3) Ir(1) C(2) C(7) 118.1(8)
C(2) Ir(1) C(4) C(3) -37.2(4)
C(2) Ir(1) C(4) C(5) 80.8(5)
C(2) Ir(1) C(4) C(9) -156.8(8)
C(4) Ir(1) C(2) C(1) -80.3(4)
C(4) Ir(1) C(2) C(3) 40.4(4)
C(4) Ir(1) C(2) C(7) 158.5(7)
C(2) Ir(1) C(5) C(1) 35.3(4)
C(2) Ir(1) C(5) C(4) -79.9(5)
C(2) Ir(1) C(5) C(10) 157.7(8)
C(5) Ir(1) C(2) C(1) -37.9(4)
C(5) Ir(1) C(2) C(3) 82.7(4)
C(5) Ir(1) C(2) C(7) -159.1(7)
C(2) Ir(1) C(26) C(16) -178.1(4)
C(2) Ir(1) C(26) C(27) -59.2(5)
C(2) Ir(1) C(26) C(31) 59.2(5)
C(26) Ir(1) C(2) C(1) 117.6(4)
C(26) Ir(1) C(2) C(3) -121.8(4)
C(26) Ir(1) C(2) C(7) -3.7(7)
C(3) Ir(1) C(4) C(5) 118.1(6)
C(3) Ir(1) C(4) C(9) -119.5(8)
C(4) Ir(1) C(3) C(2) -115.7(6)
C(4) Ir(1) C(3) C(8) 120.2(8)
C(3) Ir(1) C(5) C(1) 76.4(4)
C(3) Ir(1) C(5) C(4) -38.7(4)
C(3) Ir(1) C(5) C(10) -161.1(8)
C(5) Ir(1) C(3) C(2) -79.1(4)
C(5) Ir(1) C(3) C(4) 36.6(4)
C(5) Ir(1) C(3) C(8) 156.8(7)
C(3) Ir(1) C(26) C(16) 139.2(4)
C(3) Ir(1) C(26) C(27) -101.8(5)
C(3) Ir(1) C(26) C(31) 16.6(6)
C(26) Ir(1) C(3) C(2) 83.2(4)
C(26) Ir(1) C(3) C(4) -161.1(4)
C(26) Ir(1) C(3) C(8) -40.9(7)
C(4) Ir(1) C(5) C(1) 115.2(6)
C(4) Ir(1) C(5) C(10) -122.4(9)
C(5) Ir(1) C(4) C(3) -118.1(6)
C(5) Ir(1) C(4) C(9) 122.4(9)
C(4) Ir(1) C(26) C(16) 89.7(11)
C(4) Ir(1) C(26) C(27) -151.3(9)
C(4) Ir(1) C(26) C(31) -32.9(12)
C(26) Ir(1) C(4) C(3) 63.1(11)
C(26) Ir(1) C(4) C(5) -178.8(9)
C(26) Ir(1) C(4) C(9) -56.4(14)
C(5) Ir(1) C(26) C(16) -88.4(9)
C(5) Ir(1) C(26) C(27) 30.6(10)
C(5) Ir(1) C(26) C(31) 149.0(7)
C(26) Ir(1) C(5) C(1) -65.7(9)
C(26) Ir(1) C(5) C(4) 179.2(6)
C(26) Ir(1) C(5) C(10) 56.7(12)
Ir(1) S(1) C(11) C(12) -175.9(5)
Ir(1) S(1) C(11) C(16) 3.9(6)
F(11) F(10) C(50) F(12) 12.6(16)
F(11) F(10) C(50) F(13) 32.8(18)
F(11) F(10) C(50) F(14) 124.6(16)
F(11) F(10) C(50) F(15) 141.0(15)
F(11) F(10) C(50) C(47) -106.2(15)
F(10) F(11) C(50) F(12) -167.8(15)
F(10) F(11) C(50) F(13) -152.0(15)
F(10) F(11) C(50) F(14) -64.2(18)
F(10) F(11) C(50) F(15) -41.5(16)
F(10) F(11) C(50) C(47) 83.1(16)
F(13) F(12) C(50) F(10) 138.1(15)
F(13) F(12) C(50) F(11) 142.7(15)
F(13) F(12) C(50) F(14) 22.9(15)
F(13) F(12) C(50) F(15) 34.5(17)
F(13) F(12) C(50) C(47) -102.4(15)
C(50) F(12) F(13) F(14) -21.8(14)
F(12) F(13) F(14) F(15) 8(3)
F(12) F(13) F(14) C(50) 29(2)
F(12) F(13) C(50) F(10) -50.3(17)
F(12) F(13) C(50) F(11) -38.4(16)
F(12) F(13) C(50) F(14) -157.7(15)
F(12) F(13) C(50) F(15) -151.9(14)
F(12) F(13) C(50) C(47) 87.9(15)
F(14) F(13) C(50) F(10) 107.4(9)
F(14) F(13) C(50) F(11) 119.3(8)
F(14) F(13) C(50) F(12) 157.7(15)
F(14) F(13) C(50) F(15) 5.8(5)
F(14) F(13) C(50) C(47) -114.4(7)
C(50) F(13) F(14) F(15) -21(2)
F(13) F(14) F(15) C(50) 16.0(16)
F(13) F(14) C(50) F(10) -121.9(9)
F(13) F(14) C(50) F(11) -101.2(11)
F(13) F(14) C(50) F(12) -9.8(6)
F(13) F(14) C(50) F(15) -166.1(14)
F(13) F(14) C(50) C(47) 111.7(9)
F(15) F(14) C(50) F(10) 44.2(14)
F(15) F(14) C(50) F(11) 64.8(16)
F(15) F(14) C(50) F(12) 156.2(13)
F(15) F(14) C(50) F(13) 166.1(14)
F(15) F(14) C(50) C(47) -82.2(14)
F(14) F(15) C(50) F(10) -138.9(13)
F(14) F(15) C(50) F(11) -124.7(14)
F(14) F(15) C(50) F(12) -28.9(15)
F(14) F(15) C(50) F(13) -14.2(14)
F(14) F(15) C(50) C(47) 107.9(13)
F(20) F(19) C(58) F(21) -6(2)
F(20) F(19) C(58) F(22) -20(2)
F(20) F(19) C(58) F(23) -124(2)
F(20) F(19) C(58) F(24) -128(2)
F(20) F(19) C(58) C(55) 117.3(19)
C(58) F(19) F(20) F(21) 15(4)
F(19) F(20) F(21) F(22) 10(6)
F(19) F(20) F(21) C(58) -18(5)
F(19) F(20) C(58) F(21) 173.6(19)
F(19) F(20) C(58) F(22) 163.8(17)
F(19) F(20) C(58) F(23) 68(2)
F(19) F(20) C(58) F(24) 55(2)
F(19) F(20) C(58) C(55) -73(2)
F(21) F(20) C(58) F(19) -173.6(19)
F(21) F(20) C(58) F(22) -9.9(8)
F(21) F(20) C(58) F(23) -106.0(12)
F(21) F(20) C(58) F(24) -118.9(10)
F(21) F(20) C(58) C(55) 113.3(10)
C(58) F(20) F(21) F(22) 27(2)
F(20) F(21) F(22) C(58) -19.6(15)
F(20) F(21) C(58) F(19) 2.7(8)
F(20) F(21) C(58) F(22) 159.8(16)
F(20) F(21) C(58) F(23) 121.9(12)
F(20) F(21) C(58) F(24) 101.2(12)
F(20) F(21) C(58) C(55) -117.1(11)
F(22) F(21) C(58) F(19) -157.2(15)
F(22) F(21) C(58) F(20) -159.8(16)
F(22) F(21) C(58) F(23) -37.9(16)
F(22) F(21) C(58) F(24) -58.7(17)
F(22) F(21) C(58) C(55) 83.1(15)
F(21) F(22) C(58) F(19) 29.1(18)
F(21) F(22) C(58) F(20) 20.6(17)
F(21) F(22) C(58) F(23) 144.5(16)
F(21) F(22) C(58) F(24) 130.8(15)
F(21) F(22) C(58) C(55) -108.6(14)
F(24) F(23) C(58) F(19) -11.3(17)
F(24) F(23) C(58) F(20) -35.4(19)
F(24) F(23) C(58) F(21) -124.9(16)
F(24) F(23) C(58) F(22) -142.0(16)
F(24) F(23) C(58) C(55) 109.1(15)
F(23) F(24) C(58) F(19) 169.6(16)
F(23) F(24) C(58) F(20) 150.0(17)
F(23) F(24) C(58) F(21) 64.0(17)
F(23) F(24) C(58) F(22) 39.1(16)
F(23) F(24) C(58) C(55) -78.7(16)
F(29) F(28) F(32) F(33) -23(2)
F(29) F(28) F(32) C(66) -40.0(17)
F(32) F(28) F(29) C(66) 31.1(13)
F(29) F(28) C(66) F(30) 30.0(15)
F(29) F(28) C(66) F(31) 49.1(17)
F(29) F(28) C(66) F(32) 151.2(14)
F(29) F(28) C(66) F(33) 144.5(13)
F(29) F(28) C(66) C(63) -98.5(13)
F(32) F(28) C(66) F(29) -151.2(14)
F(32) F(28) C(66) F(30) -121.2(10)
F(32) F(28) C(66) F(31) -102.1(12)
F(32) F(28) C(66) F(33) -6.7(6)
F(32) F(28) C(66) C(63) 110.4(8)
C(66) F(28) F(32) F(33) 17.0(17)
F(28) F(29) C(66) F(30) -152.6(14)
F(28) F(29) C(66) F(31) -140.8(14)
F(28) F(29) C(66) F(32) -28.5(14)
F(28) F(29) C(66) F(33) -45.0(16)
F(28) F(29) C(66) C(63) 94.0(14)
F(31) F(30) C(66) F(28) 134.4(17)
F(31) F(30) C(66) F(29) 147.9(17)
F(31) F(30) C(66) F(32) 46.1(19)
F(31) F(30) C(66) F(33) 18.9(17)
F(31) F(30) C(66) C(63) -96.8(17)
F(30) F(31) C(66) F(28) -55(2)
F(30) F(31) C(66) F(29) -33.6(17)
F(30) F(31) C(66) F(32) -141.1(16)
F(30) F(31) C(66) F(33) -161.7(16)
F(30) F(31) C(66) C(63) 92.3(16)
F(28) F(32) F(33) C(66) -13.2(13)
F(28) F(32) C(66) F(29) 13.3(6)
F(28) F(32) C(66) F(30) 108.5(10)
F(28) F(32) C(66) F(31) 124.6(9)
F(28) F(32) C(66) F(33) 167.5(12)
F(28) F(32) C(66) C(63) -109.3(9)
F(33) F(32) C(66) F(28) -167.5(12)
F(33) F(32) C(66) F(29) -154.2(11)
F(33) F(32) C(66) F(30) -59.0(13)
F(33) F(32) C(66) F(31) -42.9(12)
F(33) F(32) C(66) C(63) 83.2(12)
F(32) F(33) C(66) F(28) 12.7(12)
F(32) F(33) C(66) F(29) 32.9(14)
F(32) F(33) C(66) F(30) 132.5(12)
F(32) F(33) C(66) F(31) 139.4(12)
F(32) F(33) C(66) C(63) -108.3(11)
Ir(1) C(1) C(2) C(3) -56.4(4)
Ir(1) C(1) C(2) C(7) 127.6(6)
Ir(1) C(1) C(5) C(4) 63.5(4)
Ir(1) C(1) C(5) C(10) -121.3(7)
C(2) C(1) C(5) Ir(1) -62.9(5)
C(2) C(1) C(5) C(4) 0.6(8)
C(2) C(1) C(5) C(10) 175.8(7)
C(5) C(1) C(2) Ir(1) 58.4(5)
C(5) C(1) C(2) C(3) 2.0(7)
C(5) C(1) C(2) C(7) -174.0(6)
C(6) C(1) C(2) Ir(1) -122.2(7)
C(6) C(1) C(2) C(3) -178.6(6)
C(6) C(1) C(2) C(7) 5.4(11)
C(6) C(1) C(5) Ir(1) 117.8(7)
C(6) C(1) C(5) C(4) -178.7(7)
C(6) C(1) C(5) C(10) -3.5(12)
Ir(1) C(2) C(3) C(4) -61.0(4)
Ir(1) C(2) C(3) C(8) 124.2(6)
C(1) C(2) C(3) Ir(1) 57.4(4)
C(1) C(2) C(3) C(4) -3.7(7)
C(1) C(2) C(3) C(8) -178.5(6)
C(7) C(2) C(3) Ir(1) -126.6(6)
C(7) C(2) C(3) C(4) 172.4(6)
C(7) C(2) C(3) C(8) -2.4(10)
Ir(1) C(3) C(4) C(5) -61.9(4)
Ir(1) C(3) C(4) C(9) 120.1(6)
C(2) C(3) C(4) Ir(1) 66.0(4)
C(2) C(3) C(4) C(5) 4.1(7)
C(2) C(3) C(4) C(9) -173.9(6)
C(8) C(3) C(4) Ir(1) -119.3(6)
C(8) C(3) C(4) C(5) 178.9(6)
C(8) C(3) C(4) C(9) 0.8(10)
Ir(1) C(4) C(5) C(1) -65.2(4)
Ir(1) C(4) C(5) C(10) 119.7(8)
C(3) C(4) C(5) Ir(1) 62.3(4)
C(3) C(4) C(5) C(1) -2.9(7)
C(3) C(4) C(5) C(10) -178.0(7)
C(9) C(4) C(5) Ir(1) -119.7(7)
C(9) C(4) C(5) C(1) 175.1(6)
C(9) C(4) C(5) C(10) -0.0(11)
S(1) C(11) C(12) C(13) 179.7(5)
S(1) C(11) C(12) C(17) 0.4(7)
S(1) C(11) C(16) C(15) -178.8(5)
S(1) C(11) C(16) C(26) 0.9(9)
C(12) C(11) C(16) C(15) 1.0(10)
C(12) C(11) C(16) C(26) -179.3(6)
C(16) C(11) C(12) C(13) -0.1(9)
C(16) C(11) C(12) C(17) -179.4(6)
C(11) C(12) C(13) C(14) -2.3(12)
C(11) C(12) C(17) C(18) -90.2(8)
C(11) C(12) C(17) C(22) 85.6(9)
C(13) C(12) C(17) C(18) 90.6(9)
C(13) C(12) C(17) C(22) -93.6(9)
C(17) C(12) C(13) C(14) 176.9(7)
C(12) C(13) C(14) C(15) 3.8(12)
C(13) C(14) C(15) C(16) -2.8(12)
C(14) C(15) C(16) C(11) 0.4(8)
C(14) C(15) C(16) C(26) -179.3(6)
C(11) C(16) C(26) Ir(1) -5.5(8)
C(11) C(16) C(26) C(27) -106.2(7)
C(11) C(16) C(26) C(31) 99.9(7)
C(15) C(16) C(26) Ir(1) 174.3(5)
C(15) C(16) C(26) C(27) 73.5(8)
C(15) C(16) C(26) C(31) -80.4(8)
C(12) C(17) C(18) C(19) 179.7(6)
C(12) C(17) C(18) C(23) -1.4(11)
C(12) C(17) C(22) C(21) -177.3(6)
C(12) C(17) C(22) C(25) -0.8(11)
C(18) C(17) C(22) C(21) -1.5(11)
C(18) C(17) C(22) C(25) 174.9(7)
C(22) C(17) C(18) C(19) 3.9(11)
C(22) C(17) C(18) C(23) -177.3(7)
C(17) C(18) C(19) C(20) -3.3(11)
C(23) C(18) C(19) C(20) 177.9(7)
C(18) C(19) C(20) C(21) 0.2(9)
C(18) C(19) C(20) C(24) -178.5(7)
C(19) C(20) C(21) C(22) 2.2(12)
C(24) C(20) C(21) C(22) -179.0(7)
C(20) C(21) C(22) C(17) -1.6(12)
C(20) C(21) C(22) C(25) -178.1(7)
Ir(1) C(26) C(27) C(28) 98.8(6)
Ir(1) C(26) C(27) C(32) -91.4(6)
Ir(1) C(26) C(31) C(30) -97.3(6)
Ir(1) C(26) C(31) C(34) 92.7(6)
C(16) C(26) C(27) C(28) -146.2(6)
C(16) C(26) C(27) C(32) 23.6(9)
C(16) C(26) C(31) C(30) 145.5(6)
C(16) C(26) C(31) C(34) -24.5(9)
C(27) C(26) C(31) C(30) -8.1(9)
C(27) C(26) C(31) C(34) -178.1(6)
C(31) C(26) C(27) C(28) 8.0(9)
C(31) C(26) C(27) C(32) 177.8(6)
C(26) C(27) C(28) C(29) -0.5(9)
C(32) C(27) C(28) C(29) -170.2(7)
C(27) C(28) C(29) C(30) -7.1(11)
C(27) C(28) C(29) C(33) 176.7(7)
C(28) C(29) C(30) C(31) 7.1(11)
C(33) C(29) C(30) C(31) -176.7(7)
C(29) C(30) C(31) C(26) 0.6(10)
C(29) C(30) C(31) C(34) 170.8(6)
C(36) C(35) C(40) C(39) 1.1(8)
C(40) C(35) C(36) C(37) -2.5(8)
C(36) C(35) B(1) C(43) -150.5(5)
C(36) C(35) B(1) C(51) 85.4(6)
C(36) C(35) B(1) C(59) -34.9(7)
B(1) C(35) C(36) C(37) -176.4(5)
C(40) C(35) B(1) C(43) 36.2(8)
C(40) C(35) B(1) C(51) -88.0(6)
C(40) C(35) B(1) C(59) 151.8(5)
B(1) C(35) C(40) C(39) 175.0(5)
C(35) C(36) C(37) C(38) 2.2(9)
C(35) C(36) C(37) C(41) -177.3(5)
C(36) C(37) C(38) C(39) -0.4(8)
C(36) C(37) C(41) F(1) 51.5(8)
C(36) C(37) C(41) F(2) -66.3(8)
C(36) C(37) C(41) F(3) 172.0(5)
C(38) C(37) C(41) F(1) -128.0(6)
C(38) C(37) C(41) F(2) 114.3(7)
C(38) C(37) C(41) F(3) -7.5(9)
C(41) C(37) C(38) C(39) 179.0(6)
C(37) C(38) C(39) C(40) -0.8(9)
C(37) C(38) C(39) C(42) 174.7(5)
C(38) C(39) C(40) C(35) 0.5(9)
C(38) C(39) C(42) F(4) 152.6(5)
C(38) C(39) C(42) F(5) -89.4(7)
C(38) C(39) C(42) F(6) 32.3(8)
C(40) C(39) C(42) F(4) -31.9(8)
C(40) C(39) C(42) F(5) 86.1(7)
C(40) C(39) C(42) F(6) -152.1(5)
C(42) C(39) C(40) C(35) -175.0(5)
C(44) C(43) C(48) C(47) 0.8(9)
C(48) C(43) C(44) C(45) -1.1(9)
C(44) C(43) B(1) C(35) 41.8(8)
C(44) C(43) B(1) C(51) 158.5(5)
C(44) C(43) B(1) C(59) -79.5(6)
B(1) C(43) C(44) C(45) 169.3(6)
C(48) C(43) B(1) C(35) -148.7(5)
C(48) C(43) B(1) C(51) -31.9(8)
C(48) C(43) B(1) C(59) 90.1(6)
B(1) C(43) C(48) C(47) -169.2(6)
C(43) C(44) C(45) C(46) 0.0(9)
C(43) C(44) C(45) C(49) -177.5(6)
C(44) C(45) C(46) C(47) 1.3(10)
C(44) C(45) C(49) F(7) 126.6(6)
C(44) C(45) C(49) F(8) -116.1(6)
C(44) C(45) C(49) F(9) 3.5(9)
C(46) C(45) C(49) F(7) -51.0(9)
C(46) C(45) C(49) F(8) 66.3(8)
C(46) C(45) C(49) F(9) -174.1(6)
C(49) C(45) C(46) C(47) 178.9(6)
C(45) C(46) C(47) C(48) -1.6(10)
C(45) C(46) C(47) C(50) 178.3(6)
C(46) C(47) C(48) C(43) 0.5(9)
C(46) C(47) C(50) F(10) 51.0(10)
C(46) C(47) C(50) F(11) 27.9(12)
C(46) C(47) C(50) F(12) -64.6(8)
C(46) C(47) C(50) F(13) -92.2(9)
C(46) C(47) C(50) F(14) 176.6(8)
C(46) C(47) C(50) F(15) 151.3(7)
C(48) C(47) C(50) F(10) -129.0(7)
C(48) C(47) C(50) F(11) -152.2(8)
C(48) C(47) C(50) F(12) 115.3(7)
C(48) C(47) C(50) F(13) 87.8(10)
C(48) C(47) C(50) F(14) -3.4(11)
C(48) C(47) C(50) F(15) -28.8(10)
C(50) C(47) C(48) C(43) -179.4(6)
C(52) C(51) C(56) C(55) 0.8(8)
C(56) C(51) C(52) C(53) 1.5(8)
C(52) C(51) B(1) C(35) 75.7(6)
C(52) C(51) B(1) C(43) -47.0(7)
C(52) C(51) B(1) C(59) -163.8(5)
B(1) C(51) C(52) C(53) -169.5(5)
C(56) C(51) B(1) C(35) -94.8(6)
C(56) C(51) B(1) C(43) 142.5(5)
C(56) C(51) B(1) C(59) 25.7(7)
B(1) C(51) C(56) C(55) 172.0(5)
C(51) C(52) C(53) C(54) -2.6(9)
C(51) C(52) C(53) C(57) 175.2(5)
C(52) C(53) C(54) C(55) 1.3(8)
C(52) C(53) C(57) F(16) -82.1(8)
C(52) C(53) C(57) F(17) 34.3(8)
C(52) C(53) C(57) F(18) 154.2(6)
C(54) C(53) C(57) F(16) 95.9(7)
C(54) C(53) C(57) F(17) -147.7(5)
C(54) C(53) C(57) F(18) -27.9(8)
C(57) C(53) C(54) C(55) -176.6(5)
C(53) C(54) C(55) C(56) 1.0(9)
C(53) C(54) C(55) C(58) 178.2(5)
C(54) C(55) C(56) C(51) -2.1(9)
C(54) C(55) C(58) F(19) -110.2(7)
C(54) C(55) C(58) F(20) -85.6(11)
C(54) C(55) C(58) F(21) 5.9(10)
C(54) C(55) C(58) F(22) 36.0(9)
C(54) C(55) C(58) F(23) 128.0(7)
C(54) C(55) C(58) F(24) 150.5(7)
C(56) C(55) C(58) F(19) 67.1(8)
C(56) C(55) C(58) F(20) 91.7(11)
C(56) C(55) C(58) F(21) -176.8(7)
C(56) C(55) C(58) F(22) -146.7(7)
C(56) C(55) C(58) F(23) -54.7(9)
C(56) C(55) C(58) F(24) -32.2(9)
C(58) C(55) C(56) C(51) -179.3(5)
C(60) C(59) C(64) C(63) 1.1(8)
C(64) C(59) C(60) C(61) -1.3(8)
C(60) C(59) B(1) C(35) -28.4(7)
C(60) C(59) B(1) C(43) 93.3(6)
C(60) C(59) B(1) C(51) -142.7(5)
B(1) C(59) C(60) C(61) -177.2(5)
C(64) C(59) B(1) C(35) 156.0(5)
C(64) C(59) B(1) C(43) -82.3(6)
C(64) C(59) B(1) C(51) 41.6(7)
B(1) C(59) C(64) C(63) 177.1(5)
C(59) C(60) C(61) C(62) -0.8(9)
C(59) C(60) C(61) C(65) -179.6(5)
C(60) C(61) C(62) C(63) 2.9(9)
C(60) C(61) C(65) F(25) 59.1(9)
C(60) C(61) C(65) F(26) -60.7(7)
C(60) C(61) C(65) F(27) -177.1(5)
C(62) C(61) C(65) F(25) -119.7(7)
C(62) C(61) C(65) F(26) 120.4(7)
C(62) C(61) C(65) F(27) 4.0(9)
C(65) C(61) C(62) C(63) -178.3(6)
C(61) C(62) C(63) C(64) -3.0(9)
C(61) C(62) C(63) C(66) 179.8(5)
C(62) C(63) C(64) C(59) 1.0(9)
C(62) C(63) C(66) F(28) -124.5(8)
C(62) C(63) C(66) F(29) -155.0(6)
C(62) C(63) C(66) F(30) 106.7(8)
C(62) C(63) C(66) F(31) 83.3(9)
C(62) C(63) C(66) F(32) -40.0(11)
C(62) C(63) C(66) F(33) -7.7(9)
C(64) C(63) C(66) F(28) 58.2(9)
C(64) C(63) C(66) F(29) 27.7(9)
C(64) C(63) C(66) F(30) -70.6(9)
C(64) C(63) C(66) F(31) -94.0(9)
C(64) C(63) C(66) F(32) 142.6(8)
C(64) C(63) C(66) F(33) 175.0(6)
C(66) C(63) C(64) C(59) 178.3(5)
